data_7048253
loop_
_publ_author_name
'Sonkar, Avinash Kumar'
'Rai, Abhishek'
'Tripathi, Kamini'
'Sharma, Pooja'
'Roesky, H. W.'
'Drew, Michael G. B.'
'Mishra, Lallan'

_publ_section_title
;
 A benzimidazolyl terpyridine-Fe<sup>2+</sup> system and its recognition
 driven molecular model of a traffic light.
;
_journal_issue 1
_journal_name_full 'Dalton transactions (Cambridge, England : 2003)'
_journal_page_first 158
_journal_page_last 167
_journal_paper_doi 10.1039/c8dt03690j
_journal_volume 48
_journal_year 2018
_chemical_formula_sum 'C72.5 H53.5 Fe N18 O21.5'
_chemical_formula_weight 1576.68
_space_group_crystal_system triclinic
_space_group_IT_number 2
_space_group_name_Hall '-P 1'
_space_group_name_H-M_alt 'P -1'
_symmetry_space_group_name_Hall '-P 1'
_symmetry_space_group_name_H-M 'P -1'
_atom_sites_solution_hydrogens mixed
_audit_creation_method SHELXL-2016/6
_audit_update_record
;
2018-11-15 deposited with the CCDC.
2018-11-26 downloaded from the CCDC.
;
_cell_angle_alpha 101.5030(10)
_cell_angle_beta 93.7730(10)
_cell_angle_gamma 95.5170(10)
_cell_formula_units_Z 4
_cell_length_a 13.6844(5)
_cell_length_b 18.0033(7)
_cell_length_c 28.3883(10)
_cell_measurement_reflns_used 9990
_cell_measurement_temperature 100(2)
_cell_measurement_theta_max 28.00
_cell_measurement_theta_min 2.29
_cell_volume 6795.7(4)
_computing_cell_refinement 'Bruker APEX2'
_computing_data_collection 'Bruker APEX2'
_computing_data_reduction 'Bruker APEX2'
_computing_molecular_graphics 'Bruker SHELXTL'
_computing_publication_material 'Bruker SHELXTL'
_computing_structure_refinement 'SHELXL-2016/6 (Sheldrick, 2016)'
_computing_structure_solution 'SHELXL-2018/3 (Sheldrick, 2018)'
_diffrn_ambient_temperature 100(2)
_diffrn_measured_fraction_theta_full 0.998
_diffrn_measured_fraction_theta_max 0.998
_diffrn_measurement_device_type 'Bruker APEX-II CCD'
_diffrn_measurement_method 'Bruker APEX-II CCD'
_diffrn_radiation_type MoK\a
_diffrn_radiation_wavelength 0.71073
_diffrn_reflns_av_R_equivalents 0.0424
_diffrn_reflns_av_unetI/netI 0.0464
_diffrn_reflns_Laue_measured_fraction_full 0.998
_diffrn_reflns_Laue_measured_fraction_max 0.998
_diffrn_reflns_limit_h_max 16
_diffrn_reflns_limit_h_min -16
_diffrn_reflns_limit_k_max 22
_diffrn_reflns_limit_k_min -22
_diffrn_reflns_limit_l_max 35
_diffrn_reflns_limit_l_min -35
_diffrn_reflns_number 89637
_diffrn_reflns_point_group_measured_fraction_full 0.998
_diffrn_reflns_point_group_measured_fraction_max 0.998
_diffrn_reflns_theta_full 25.242
_diffrn_reflns_theta_max 26.000
_diffrn_reflns_theta_min 2.190
_diffrn_source 'fine-focused sealed tube'
_diffrn_source_type 'sealed tube'
_exptl_absorpt_coefficient_mu 0.318
_exptl_absorpt_correction_type none
_exptl_crystal_colour red
_exptl_crystal_density_diffrn 1.541
_exptl_crystal_description block
_exptl_crystal_F_000 3250
_exptl_crystal_size_max 0.15
_exptl_crystal_size_mid 0.14
_exptl_crystal_size_min 0.14
_refine_diff_density_max 1.317
_refine_diff_density_min -1.073
_refine_diff_density_rms 0.088
_refine_ls_extinction_coef 0.0010(2)
_refine_ls_extinction_expression Fc^*^=kFc[1+0.001xFc^2^\l^3^/sin(2\q)]^-1/4^
_refine_ls_extinction_method 'SHELXL-2016/6 (Sheldrick 2016)'
_refine_ls_goodness_of_fit_ref 1.035
_refine_ls_hydrogen_treatment mixed
_refine_ls_matrix_type full
_refine_ls_number_parameters 1898
_refine_ls_number_reflns 26653
_refine_ls_number_restraints 145
_refine_ls_restrained_S_all 1.050
_refine_ls_R_factor_all 0.0911
_refine_ls_R_factor_gt 0.0682
_refine_ls_shift/su_max 0.002
_refine_ls_shift/su_mean 0.000
_refine_ls_structure_factor_coef Fsqd
_refine_ls_weighting_details 'w=1/[\s^2^(Fo^2^)+(0.0940P)^2^+10.9109P] where P=(Fo^2^+2Fc^2^)/3'
_refine_ls_weighting_scheme calc
_refine_ls_wR_factor_gt 0.1755
_refine_ls_wR_factor_ref 0.1961
_reflns_Friedel_coverage 0.000
_reflns_number_gt 19737
_reflns_number_total 26653
_reflns_threshold_expression 'I > 2\s(I)'
_cod_data_source_file c8dt03690j2.cif
_cod_data_source_block 2
_cod_depositor_comments 'Adding full bibliography for 7048251--7048253.cif.'
_cod_original_formula_sum 'C72.50 H53.50 Fe N18 O21.50'
_cod_database_code 7048253
_shelx_shelxl_version_number 2016/6
_shelx_space_group_comment
;
The symmetry employed for this shelxl refinement is uniquely defined
by the following loop, which should always be used as a source of
symmetry information in preference to the above space-group names.
They are only intended as comments.
;
_smtbx_masks_special_details
;
A solvent mask was calculated and 315 electrons were 
found in a volume of 874\%A^3 in 1 void. 
This is consistent with the presence of 
2[H2O], 0.5[C6H2N3O7] per formula unit 
which account for 310 electrons.
;
_smtbx_masks_void_probe_radius 1.2
_smtbx_masks_void_truncation_radius 1.2

loop_
_space_group_symop_operation_xyz
'x, y, z'
'-x, -y, -z'

loop_
_atom_site_label
_atom_site_type_symbol
_atom_site_fract_x
_atom_site_fract_y
_atom_site_fract_z
_atom_site_U_iso_or_equiv
_atom_site_adp_type
_atom_site_occupancy
_atom_site_site_symmetry_order
_atom_site_calc_flag
_atom_site_refinement_flags_posn
_atom_site_refinement_flags_adp
_atom_site_refinement_flags_occupancy
_atom_site_disorder_assembly
_atom_site_disorder_group
Fe1 Fe 0.91500(3) 0.22717(3) 0.76124(2) 0.02122(12) Uani 1 1 d . . . . .
N11A N 0.98791(19) 0.32723(15) 0.76081(10) 0.0264(6) Uani 1 1 d . . . . .
C12A C 0.9903(3) 0.3923(2) 0.79444(13) 0.0331(8) Uani 1 1 d . . . . .
H12A H 0.953405 0.392148 0.821615 0.040 Uiso 1 1 calc R U . . .
C13A C 1.0449(3) 0.4591(2) 0.79047(15) 0.0432(10) Uani 1 1 d . . . . .
H13A H 1.045946 0.503766 0.814907 0.052 Uiso 1 1 calc R U . . .
C14A C 1.0978(3) 0.4608(2) 0.75109(16) 0.0461(10) Uani 1 1 d . . . . .
H14A H 1.135350 0.506523 0.747975 0.055 Uiso 1 1 calc R U . . .
C15A C 1.0956(3) 0.3948(2) 0.71603(15) 0.0409(9) Uani 1 1 d . . . . .
H15A H 1.131168 0.394678 0.688388 0.049 Uiso 1 1 calc R U . . .
C16A C 1.0408(2) 0.32928(19) 0.72189(12) 0.0290(7) Uani 1 1 d . . . . .
C17A C 1.0340(2) 0.25520(18) 0.68826(12) 0.0250(7) Uani 1 1 d . . . . .
C18A C 1.0816(2) 0.23751(19) 0.64684(12) 0.0279(7) Uani 1 1 d . . . . .
H18A H 1.120766 0.276309 0.636103 0.033 Uiso 1 1 calc R U . . .
C19A C 1.0721(2) 0.16219(19) 0.62062(11) 0.0253(7) Uani 1 1 d . . . . .
C20A C 1.0115(2) 0.10722(18) 0.63735(11) 0.0244(7) Uani 1 1 d . . . . .
H20A H 1.003817 0.055511 0.620567 0.029 Uiso 1 1 calc R U . . .
C21A C 0.9629(2) 0.12861(18) 0.67838(11) 0.0231(6) Uani 1 1 d . . . . .
N22A N 0.97502(18) 0.20197(15) 0.70352(9) 0.0226(5) Uani 1 1 d . . . . .
C23A C 0.8979(2) 0.07959(18) 0.70107(11) 0.0229(6) Uani 1 1 d . . . . .
C24A C 0.8721(2) 0.00296(19) 0.68321(12) 0.0287(7) Uani 1 1 d . . . . .
H24A H 0.895638 -0.021597 0.654022 0.034 Uiso 1 1 calc R U . . .
C25A C 0.8108(3) -0.0382(2) 0.70861(13) 0.0328(8) Uani 1 1 d . . . . .
H25A H 0.791163 -0.091113 0.696776 0.039 Uiso 1 1 calc R U . . .
C26A C 0.7790(3) -0.0008(2) 0.75128(13) 0.0319(8) Uani 1 1 d . . . . .
H26A H 0.737903 -0.027641 0.769461 0.038 Uiso 1 1 calc R U . . .
C27A C 0.8080(2) 0.07644(19) 0.76712(11) 0.0254(7) Uani 1 1 d . . . . .
H27A H 0.786250 0.101714 0.796584 0.031 Uiso 1 1 calc R U . . .
N28A N 0.86548(19) 0.11726(15) 0.74276(9) 0.0224(5) Uani 1 1 d . . . . .
C29A C 1.1248(2) 0.13994(19) 0.57676(11) 0.0261(7) Uani 1 1 d . . . . .
C30A C 1.1016(3) 0.0691(2) 0.54585(14) 0.0428(10) Uani 1 1 d . . . . .
H30A H 1.049153 0.034942 0.552135 0.051 Uiso 1 1 calc R U . . .
C31A C 1.1539(3) 0.0475(2) 0.50598(14) 0.0397(9) Uani 1 1 d . . . . .
H31A H 1.136516 -0.001059 0.485349 0.048 Uiso 1 1 calc R U . . .
C32A C 1.2309(2) 0.0959(2) 0.49594(12) 0.0287(7) Uani 1 1 d . . . . .
C33A C 1.2514(3) 0.1680(2) 0.52520(12) 0.0348(8) Uani 1 1 d . . . . .
H33A H 1.301646 0.203077 0.517910 0.042 Uiso 1 1 calc R U . . .
C34A C 1.1991(3) 0.1892(2) 0.56505(12) 0.0336(8) Uani 1 1 d . . . . .
H34A H 1.214654 0.238704 0.584792 0.040 Uiso 1 1 calc R U . . .
C35A C 1.2901(3) 0.0730(2) 0.45528(12) 0.0294(7) Uani 1 1 d . . . . .
N36A N 1.2776(2) 0.00214(18) 0.42661(10) 0.0373(7) Uani 1 1 d . . . . .
H36A H 1.234685 -0.036206 0.429173 0.045 Uiso 1 1 calc R U . . .
C37A C 1.34482(18) 0.00205(15) 0.39298(8) 0.0410(9) Uani 1 1 d G . . . .
C38A C 1.3667(2) -0.05174(13) 0.35385(9) 0.0579(13) Uani 1 1 d G . . . .
H38A H 1.331235 -0.101222 0.346504 0.069 Uiso 1 1 calc R U . . .
C39A C 1.4406(2) -0.03312(17) 0.32548(8) 0.0675(16) Uani 1 1 d G . . . .
H39A H 1.455569 -0.069886 0.298744 0.081 Uiso 1 1 calc R U . . .
C40A C 1.4925(2) 0.03928(19) 0.33624(9) 0.0689(17) Uani 1 1 d G . . . .
H40A H 1.543007 0.052002 0.316849 0.083 Uiso 1 1 calc R U . . .
C41A C 1.47061(19) 0.09307(14) 0.37536(10) 0.0544(12) Uani 1 1 d G . . . .
H41A H 1.506113 0.142554 0.382715 0.065 Uiso 1 1 calc R U . . .
C42A C 1.39676(19) 0.07446(13) 0.40374(8) 0.0400(10) Uani 1 1 d G . . . .
N43A N 1.3601(2) 0.11807(18) 0.44252(10) 0.0336(7) Uani 1 1 d . . . . .
N51A N 1.01816(19) 0.20195(15) 0.80513(9) 0.0236(6) Uani 1 1 d . . . . .
C52A C 1.1063(2) 0.17853(18) 0.79371(12) 0.0254(7) Uani 1 1 d . . . . .
H52A H 1.122520 0.173401 0.761283 0.031 Uiso 1 1 calc R U . . .
C53A C 1.1730(2) 0.16192(19) 0.82730(13) 0.0297(7) Uani 1 1 d . . . . .
H53A H 1.234345 0.145818 0.818081 0.036 Uiso 1 1 calc R U . . .
C54A C 1.1503(2) 0.16880(19) 0.87475(13) 0.0305(7) Uani 1 1 d . . . . .
H54A H 1.195801 0.157638 0.898439 0.037 Uiso 1 1 calc R U . . .
C55A C 1.0605(2) 0.19217(18) 0.88696(12) 0.0262(7) Uani 1 1 d . . . . .
H55A H 1.043234 0.197169 0.919233 0.031 Uiso 1 1 calc R U . . .
C56A C 0.9956(2) 0.20826(18) 0.85173(11) 0.0231(6) Uani 1 1 d . . . . .
C57A C 0.8979(2) 0.23438(17) 0.85998(11) 0.0223(6) Uani 1 1 d . . . . .
C58A C 0.8508(2) 0.24235(17) 0.90196(11) 0.0211(6) Uani 1 1 d . . . . .
H58A H 0.881627 0.230375 0.930063 0.025 Uiso 1 1 calc R U . . .
C59A C 0.7573(2) 0.26825(17) 0.90295(11) 0.0223(6) Uani 1 1 d . . . . .
C60A C 0.7149(2) 0.28505(17) 0.86053(11) 0.0212(6) Uani 1 1 d . . . . .
H60A H 0.652043 0.303223 0.860038 0.025 Uiso 1 1 calc R U . . .
C61A C 0.7649(2) 0.27511(17) 0.81948(11) 0.0209(6) Uani 1 1 d . . . . .
N62A N 0.85498(18) 0.24952(14) 0.81914(9) 0.0209(5) Uani 1 1 d . . . . .
C63A C 0.7304(2) 0.28530(17) 0.77161(11) 0.0207(6) Uani 1 1 d . . . . .
C64A C 0.6451(2) 0.31639(18) 0.76101(12) 0.0251(7) Uani 1 1 d . . . . .
H64A H 0.604891 0.334767 0.785840 0.030 Uiso 1 1 calc R U . . .
C65A C 0.6192(2) 0.32037(19) 0.71354(12) 0.0290(7) Uani 1 1 d . . . . .
H65A H 0.560727 0.341207 0.705322 0.035 Uiso 1 1 calc R U . . .
C66A C 0.6802(2) 0.29333(18) 0.67828(12) 0.0275(7) Uani 1 1 d . . . . .
H66A H 0.663331 0.294658 0.645481 0.033 Uiso 1 1 calc R U . . .
C67A C 0.7649(2) 0.26475(17) 0.69114(11) 0.0235(6) Uani 1 1 d . . . . .
H67A H 0.806388 0.247089 0.666733 0.028 Uiso 1 1 calc R U . . .
N68A N 0.79175(19) 0.26064(14) 0.73697(9) 0.0224(5) Uani 1 1 d . . . . .
C69A C 0.7047(2) 0.27783(17) 0.94718(11) 0.0215(6) Uani 1 1 d . . . . .
C70A C 0.6324(2) 0.32777(18) 0.95366(11) 0.0248(7) Uani 1 1 d . . . . .
H70A H 0.616200 0.354646 0.929139 0.030 Uiso 1 1 calc R U . . .
C71A C 0.5843(2) 0.33851(19) 0.99517(12) 0.0273(7) Uani 1 1 d . . . . .
H71A H 0.534726 0.372186 0.998729 0.033 Uiso 1 1 calc R U . . .
C72A C 0.6075(2) 0.30056(19) 1.03220(11) 0.0248(7) Uani 1 1 d . . . . .
C73A C 0.6782(2) 0.2500(2) 1.02569(12) 0.0292(7) Uani 1 1 d . . . . .
H73A H 0.694160 0.223056 1.050232 0.035 Uiso 1 1 calc R U . . .
C74A C 0.7260(2) 0.2384(2) 0.98354(11) 0.0282(7) Uani 1 1 d . . . . .
H74A H 0.773726 0.203211 0.979436 0.034 Uiso 1 1 calc R U . . .
C75A C 0.5598(2) 0.31603(19) 1.07747(11) 0.0270(7) Uani 1 1 d . . . . .
N76A N 0.4958(2) 0.36859(17) 1.08641(10) 0.0305(6) Uani 1 1 d . . . . .
H76A H 0.474581 0.396257 1.066386 0.037 Uiso 1 1 calc R U . . .
C77A C 0.4698(2) 0.3709(2) 1.13268(12) 0.0314(8) Uani 1 1 d . . . . .
C78A C 0.4077(3) 0.4165(2) 1.16013(13) 0.0382(9) Uani 1 1 d . . . . .
H78A H 0.372292 0.452255 1.147630 0.046 Uiso 1 1 calc R U . . .
C79A C 0.4018(3) 0.4054(2) 1.20682(14) 0.0404(9) Uani 1 1 d . . . . .
H79A H 0.360950 0.434792 1.227135 0.049 Uiso 1 1 calc R U . . .
C80A C 0.4535(3) 0.3531(2) 1.22510(13) 0.0400(9) Uani 1 1 d . . . . .
H80A H 0.447667 0.348346 1.257566 0.048 Uiso 1 1 calc R U . . .
C81A C 0.5129(3) 0.3078(2) 1.19741(12) 0.0360(8) Uani 1 1 d . . . . .
H81A H 0.547075 0.271450 1.209912 0.043 Uiso 1 1 calc R U . . .
C82A C 0.5206(2) 0.3177(2) 1.14993(12) 0.0294(7) Uani 1 1 d . . . . .
N83A N 0.5766(2) 0.28288(16) 1.11447(10) 0.0291(6) Uani 1 1 d . . . . .
Fe2 Fe 0.94671(4) -0.27747(3) 0.74308(2) 0.02443(12) Uani 1 1 d . . . . .
N11B N 0.9080(2) -0.38852(15) 0.72036(9) 0.0273(6) Uani 1 1 d . . . . .
C12B C 0.8515(2) -0.43489(19) 0.74181(13) 0.0300(7) Uani 1 1 d . . . . .
H12B H 0.826230 -0.413937 0.771361 0.036 Uiso 1 1 calc R U . . .
C13B C 0.8287(3) -0.5118(2) 0.72253(14) 0.0372(8) Uani 1 1 d . . . . .
H13B H 0.788982 -0.543068 0.738731 0.045 Uiso 1 1 calc R U . . .
C14B C 0.8646(3) -0.5426(2) 0.67929(14) 0.0384(9) Uani 1 1 d . . . . .
H14B H 0.848511 -0.595181 0.665044 0.046 Uiso 1 1 calc R U . . .
C15B C 0.9242(3) -0.4959(2) 0.65703(13) 0.0348(8) Uani 1 1 d . . . . .
H15B H 0.950688 -0.515993 0.627657 0.042 Uiso 1 1 calc R U . . .
C16B C 0.9445(3) -0.41934(18) 0.67837(11) 0.0280(7) Uani 1 1 d . . . . .
C17B C 1.0060(3) -0.36411(18) 0.65811(12) 0.0303(7) Uani 1 1 d . . . . .
C18B C 1.0561(3) -0.3771(2) 0.61723(12) 0.0347(8) Uani 1 1 d . . . . .
H18B H 1.052223 -0.427217 0.598145 0.042 Uiso 1 1 calc R U . . .
C19B C 1.1127(3) -0.3171(2) 0.60351(12) 0.0366(8) Uani 1 1 d . . . . .
C20B C 1.1148(3) -0.2441(2) 0.63259(12) 0.0357(8) Uani 1 1 d . . . . .
H20B H 1.151414 -0.201849 0.624173 0.043 Uiso 1 1 calc R U . . .
C21B C 1.0641(3) -0.23349(19) 0.67342(12) 0.0314(8) Uani 1 1 d . . . . .
N22B N 1.0108(2) -0.29301(15) 0.68623(9) 0.0275(6) Uani 1 1 d . . . . .
C23B C 1.0598(3) -0.16205(19) 0.70865(12) 0.0314(8) Uani 1 1 d . . . . .
C24B C 1.1041(3) -0.0915(2) 0.70469(13) 0.0372(9) Uani 1 1 d . . . . .
H24B H 1.139519 -0.086393 0.677639 0.045 Uiso 1 1 calc R U . . .
C25B C 1.0961(3) -0.0284(2) 0.74061(14) 0.0403(9) Uani 1 1 d . . . . .
H25B H 1.126129 0.020545 0.738654 0.048 Uiso 1 1 calc R U . . .
C26B C 1.0438(3) -0.0380(2) 0.77926(13) 0.0365(8) Uani 1 1 d . . . . .
H26B H 1.037639 0.004386 0.804386 0.044 Uiso 1 1 calc R U . . .
C27B C 1.0003(3) -0.10984(19) 0.78120(12) 0.0303(7) Uani 1 1 d . . . . .
H27B H 0.964479 -0.115619 0.808028 0.036 Uiso 1 1 calc R U . . .
N28B N 1.0068(2) -0.17187(15) 0.74661(9) 0.0287(6) Uani 1 1 d . . . . .
C29B C 1.1693(3) -0.3311(2) 0.56058(13) 0.0409(9) Uani 1 1 d . . . . .
C30B C 1.1502(5) -0.3989(3) 0.52631(17) 0.0768(18) Uani 1 1 d . . . . .
H30B H 1.097377 -0.435191 0.529656 0.092 Uiso 1 1 calc R U . . .
C31B C 1.2059(5) -0.4146(3) 0.48775(17) 0.0712(16) Uani 1 1 d . . . . .
H31B H 1.190779 -0.461461 0.464981 0.085 Uiso 1 1 calc R U . . .
C32B C 1.2828(3) -0.3639(2) 0.48161(13) 0.0410(9) Uani 1 1 d . . . . .
C33B C 1.2985(3) -0.2941(2) 0.51342(14) 0.0414(9) Uani 1 1 d . . . . .
H33B H 1.348175 -0.256485 0.508475 0.050 Uiso 1 1 calc R U . . .
C34B C 1.2426(3) -0.2784(2) 0.55243(13) 0.0363(8) Uani 1 1 d . . . . .
H34B H 1.255075 -0.230197 0.574008 0.044 Uiso 1 1 calc R U . . .
C35B C 1.3454(3) -0.3851(2) 0.44227(13) 0.0397(9) Uani 1 1 d . . . . .
N36B N 1.4333(3) -0.34559(18) 0.44070(11) 0.0400(8) Uani 1 1 d . . . . .
H36B H 1.459687 -0.304449 0.461536 0.048 Uiso 1 1 calc R U . . .
C37B C 1.4745(3) -0.3815(2) 0.40036(13) 0.0368(8) Uani 1 1 d . . . . .
C38B C 1.5625(3) -0.3658(2) 0.38128(14) 0.0442(9) Uani 1 1 d . . . . .
H38B H 1.608353 -0.323237 0.396147 0.053 Uiso 1 1 calc R U . . .
C39B C 1.5810(3) -0.4150(2) 0.33943(14) 0.0427(9) Uani 1 1 d . . . . .
H39B H 1.640781 -0.405883 0.325229 0.051 Uiso 1 1 calc R U . . .
C40B C 1.5143(3) -0.4770(2) 0.31791(14) 0.0399(9) Uani 1 1 d . . . . .
H40B H 1.529301 -0.509266 0.289126 0.048 Uiso 1 1 calc R U . . .
C41B C 1.4261(3) -0.4936(2) 0.33709(13) 0.0420(9) Uani 1 1 d . . . . .
H41B H 1.381273 -0.536892 0.322455 0.050 Uiso 1 1 calc R U . . .
C42B C 1.4062(3) -0.4436(2) 0.37905(13) 0.0364(8) Uani 1 1 d . . . . .
N43B N 1.3248(3) -0.4447(2) 0.40595(11) 0.0437(8) Uani 1 1 d . . . . .
N51B N 1.0510(2) -0.30008(15) 0.78775(9) 0.0263(6) Uani 1 1 d . . . . .
C52B C 1.1399(2) -0.32137(19) 0.77708(12) 0.0299(7) Uani 1 1 d . . . . .
H52B H 1.158059 -0.323312 0.745174 0.036 Uiso 1 1 calc R U . . .
C53B C 1.2053(3) -0.3404(2) 0.81014(13) 0.0329(8) Uani 1 1 d . . . . .
H53B H 1.267238 -0.355369 0.801088 0.040 Uiso 1 1 calc R U . . .
C54B C 1.1801(3) -0.3375(2) 0.85715(13) 0.0325(8) Uani 1 1 d . . . . .
H54B H 1.224288 -0.350413 0.880688 0.039 Uiso 1 1 calc R U . . .
C55B C 1.0892(3) -0.31543(19) 0.86877(12) 0.0300(7) Uani 1 1 d . . . . .
H55B H 1.070224 -0.312763 0.900609 0.036 Uiso 1 1 calc R U . . .
C56B C 1.0260(2) -0.29726(18) 0.83381(11) 0.0261(7) Uani 1 1 d . . . . .
C57B C 0.9273(2) -0.27367(17) 0.84141(11) 0.0240(7) Uani 1 1 d . . . . .
C58B C 0.8809(2) -0.26445(18) 0.88367(11) 0.0255(7) Uani 1 1 d . . . . .
H58B H 0.912803 -0.274012 0.912259 0.031 Uiso 1 1 calc R U . . .
C59B C 0.7860(2) -0.24077(19) 0.88387(11) 0.0265(7) Uani 1 1 d . . . . .
C60B C 0.7420(2) -0.22658(18) 0.84086(12) 0.0270(7) Uani 1 1 d . . . . .
H60B H 0.678487 -0.209499 0.840049 0.032 Uiso 1 1 calc R U . . .
C61B C 0.7921(2) -0.23773(18) 0.79975(11) 0.0261(7) Uani 1 1 d . . . . .
N62B N 0.8829(2) -0.26097(14) 0.80022(9) 0.0237(6) Uani 1 1 d . . . . .
C63B C 0.7561(2) -0.23092(18) 0.75097(11) 0.0274(7) Uani 1 1 d . . . . .
C64B C 0.6657(3) -0.2078(2) 0.73932(13) 0.0331(8) Uani 1 1 d . . . . .
H64B H 0.623872 -0.190961 0.763759 0.040 Uiso 1 1 calc R U . . .
C65B C 0.6372(3) -0.2097(2) 0.69102(14) 0.0399(9) Uani 1 1 d . . . . .
H65B H 0.575106 -0.194787 0.681958 0.048 Uiso 1 1 calc R U . . .
C66B C 0.7004(3) -0.2335(2) 0.65652(13) 0.0413(9) Uani 1 1 d . . . . .
H66B H 0.681701 -0.235982 0.623365 0.050 Uiso 1 1 calc R U . . .
C67B C 0.7911(3) -0.25360(19) 0.67062(12) 0.0354(8) Uani 1 1 d . . . . .
H67B H 0.834630 -0.268790 0.646678 0.042 Uiso 1 1 calc R U . . .
N68B N 0.8199(2) -0.25247(15) 0.71699(9) 0.0271(6) Uani 1 1 d . . . . .
C69B C 0.7339(2) -0.23005(19) 0.92851(11) 0.0266(7) Uani 1 1 d . . . . .
C70B C 0.7543(2) -0.2705(2) 0.96458(12) 0.0284(7) Uani 1 1 d . . . . .
H70B H 0.801607 -0.306068 0.960213 0.034 Uiso 1 1 calc R U . . .
C71B C 0.7067(2) -0.25949(19) 1.00658(12) 0.0281(7) Uani 1 1 d . . . . .
H71B H 0.721389 -0.287562 1.030663 0.034 Uiso 1 1 calc R U . . .
C72B C 0.6370(2) -0.20714(19) 1.01369(12) 0.0258(7) Uani 1 1 d . . . . .
C73B C 0.6162(2) -0.1674(2) 0.97755(13) 0.0324(8) Uani 1 1 d . . . . .
H73B H 0.568989 -0.131797 0.981954 0.039 Uiso 1 1 calc R U . . .
C74B C 0.6628(2) -0.1787(2) 0.93549(12) 0.0306(7) Uani 1 1 d . . . . .
H74B H 0.646631 -0.151484 0.911121 0.037 Uiso 1 1 calc R U . . .
C75B C 0.5909(2) -0.19344(19) 1.05935(12) 0.0274(7) Uani 1 1 d . . . . .
N83B N 0.61538(19) -0.22340(15) 1.09659(9) 0.0247(6) Uani 1 1 d . . . . .
C82B C 0.5570(2) -0.19251(19) 1.13210(12) 0.0280(7) Uani 1 1 d . . . . .
C81B C 0.5538(3) -0.2024(2) 1.17943(12) 0.0322(8) Uani 1 1 d . . . . .
H81B H 0.593440 -0.235879 1.191793 0.039 Uiso 1 1 calc R U . . .
C80B C 0.4906(3) -0.1618(2) 1.20758(15) 0.0410(9) Uani 1 1 d . . . . .
H80B H 0.487758 -0.166869 1.240151 0.049 Uiso 1 1 calc R U . . .
C79B C 0.4309(3) -0.1136(2) 1.18959(17) 0.0495(11) Uani 1 1 d . . . . .
H79B H 0.388432 -0.086579 1.210176 0.059 Uiso 1 1 calc R U . . .
C78B C 0.4321(3) -0.1042(2) 1.14266(17) 0.0478(11) Uani 1 1 d . . . . .
H78B H 0.390484 -0.072029 1.130193 0.057 Uiso 1 1 calc R U . . .
C77B C 0.4974(3) -0.1441(2) 1.11423(14) 0.0335(8) Uani 1 1 d . . . . .
N76B N 0.5198(2) -0.14583(17) 1.06797(12) 0.0343(7) Uani 1 1 d . . . . .
H76B H 0.493399 -0.120911 1.047591 0.041 Uiso 1 1 calc R U . . .
C91C C 0.8846(3) 0.4281(2) 1.01769(13) 0.0360(8) Uani 1 1 d . . . . .
H91C H 0.892444 0.410037 1.046810 0.043 Uiso 1 1 calc R U . . .
C92C C 0.8145(3) 0.4756(2) 1.01200(14) 0.0403(9) Uani 1 1 d . . . . .
C93C C 0.7979(3) 0.5025(2) 0.96873(16) 0.0426(9) Uani 1 1 d . . . . .
H93C H 0.748355 0.534764 0.964572 0.08(7) Uiso 0.573(9) 1 calc R . P A 1
O97C O 0.7300(6) 0.5385(4) 0.9528(4) 0.042(2) Uani 0.427(9) 1 d . . P A 2
C94C C 0.8591(3) 0.4784(2) 0.93294(14) 0.0373(8) Uani 1 1 d . . . . .
C95C C 0.9349(3) 0.43185(19) 0.93634(12) 0.0307(8) Uani 1 1 d . . . . .
H95C H 0.976628 0.418279 0.911279 0.037 Uiso 0.427(9) 1 calc R U P A 1
O98C O 0.9822(3) 0.4141(3) 0.90213(15) 0.0386(16) Uani 0.573(9) 1 d . . P A 2
C96C C 0.9436(3) 0.40658(19) 0.98129(13) 0.0315(8) Uani 1 1 d . . . . .
N92C N 0.8435(3) 0.50405(19) 0.88757(13) 0.0535(10) Uani 1 1 d . . . . .
O93C O 0.9179(5) 0.5471(4) 0.8758(2) 0.0655(13) Uiso 0.558(5) 1 d . U P . .
O99C O 0.8220(6) 0.5732(5) 0.8933(3) 0.0655(13) Uiso 0.442(5) 1 d . U P . .
O94C O 0.8000(3) 0.4667(2) 0.85427(12) 0.0848(13) Uani 1 1 d . . . . .
N91C N 0.7560(3) 0.4996(2) 1.05186(14) 0.0553(10) Uani 1 1 d . . . . .
O91C O 0.7703(3) 0.4754(2) 1.08884(13) 0.0811(12) Uani 1 1 d . . . . .
O92C O 0.6950(3) 0.5431(3) 1.04771(14) 0.0850(13) Uani 1 1 d . . . . .
N93C N 1.0162(2) 0.35642(18) 0.98907(11) 0.0377(7) Uani 1 1 d . . . . .
O95C O 1.0804(2) 0.34646(17) 0.96159(11) 0.0509(7) Uani 1 1 d . . . . .
O96C O 1.0107(3) 0.3247(2) 1.02357(12) 0.0727(11) Uani 1 1 d . . . . .
C91B C 0.9362(2) -0.07057(19) 0.93119(12) 0.0274(7) Uani 1 1 d . . . . .
H91B H 0.974198 -0.082821 0.904449 0.033 Uiso 0.810(8) 1 calc R U P B 1
O98B O 0.9814(11) -0.0881(9) 0.8934(5) 0.048(5) Uani 0.190(8) 1 d . . P B 2
C96B C 0.9572(2) -0.09490(19) 0.97439(12) 0.0284(7) Uani 1 1 d . . . . .
C95B C 0.9045(3) -0.0742(2) 1.01387(13) 0.0325(8) Uani 1 1 d . . . . .
H95B H 0.921715 -0.089537 1.043168 0.039 Uiso 1 1 calc R U . . .
C94B C 0.8277(3) -0.0315(2) 1.01092(13) 0.0330(8) Uani 1 1 d . . . . .
C93B C 0.7975(3) -0.0054(2) 0.96778(13) 0.0348(8) Uani 1 1 d . . . . .
H93B H 0.743603 0.023593 0.965149 0.042 Uiso 0.190(8) 1 calc R U P B 1
O97B O 0.7302(2) 0.0349(2) 0.96404(12) 0.0460(12) Uani 0.810(8) 1 d . . P B 2
C92B C 0.8586(3) -0.0284(2) 0.92937(12) 0.0308(7) Uani 1 1 d . . . . .
N93B N 1.0385(2) -0.13860(17) 0.97872(12) 0.0356(7) Uani 1 1 d . . . . .
O96B O 1.0589(2) -0.1548(2) 1.01819(12) 0.0603(9) Uani 1 1 d . . . . .
O95B O 1.0855(2) -0.15713(15) 0.94364(10) 0.0444(7) Uani 1 1 d . . . . .
N91B N 0.8374(3) -0.0026(2) 0.88455(12) 0.0455(9) Uani 1 1 d D . . . .
O92B O 0.7519(3) -0.0116(3) 0.86696(14) 0.0731(18) Uani 0.827(8) 1 d D . P C 1
O91B O 0.9084(3) 0.0221(3) 0.86527(14) 0.0618(15) Uani 0.827(8) 1 d D . P C 1
N92B N 0.7780(3) -0.0109(2) 1.05445(13) 0.0487(9) Uani 1 1 d . . . . .
O94B O 0.8228(3) -0.0111(2) 1.09349(11) 0.0733(11) Uani 1 1 d . . . . .
O93B O 0.6948(3) 0.0044(3) 1.05157(12) 0.0923(15) Uani 1 1 d . . . . .
C91A C 1.3929(3) 0.0384(2) 0.57464(14) 0.0378(8) Uani 1 1 d . . . . .
H91A H 1.407364 0.004410 0.546476 0.045 Uiso 1 1 calc R U . . .
C96A C 1.4440(3) 0.1105(2) 0.58890(13) 0.0326(8) Uani 1 1 d . . . . .
C95A C 1.4223(3) 0.1611(2) 0.62920(13) 0.0357(8) Uani 1 1 d . . . . .
H95A H 1.458769 0.210118 0.638507 0.043 Uiso 1 1 calc R U . . .
C94A C 1.3478(3) 0.1404(2) 0.65577(14) 0.0382(9) Uani 1 1 d . . . . .
C93A C 1.2895(3) 0.0655(2) 0.64443(17) 0.0466(10) Uani 1 1 d . . . . .
C92A C 1.3215(3) 0.0178(2) 0.60205(16) 0.0444(9) Uani 1 1 d . . . . .
N95A N 1.5227(2) 0.13104(18) 0.56131(11) 0.0365(7) Uani 1 1 d . . . . .
O95A O 1.5391(2) 0.08624(16) 0.52523(10) 0.0511(7) Uani 1 1 d . . . . .
O96A O 1.5707(3) 0.19353(17) 0.57512(11) 0.0620(9) Uani 1 1 d . . . . .
N92A N 1.3267(3) 0.1977(2) 0.69628(13) 0.0509(9) Uani 1 1 d . . . . .
O93A O 1.2710(3) 0.1819(3) 0.72380(15) 0.118(2) Uani 1 1 d . . . . .
O94A O 1.3698(5) 0.2585(3) 0.7044(2) 0.159(3) Uani 1 1 d . U . . .
N91A N 1.2749(3) -0.0607(2) 0.58763(19) 0.0648(12) Uani 1 1 d . . . . .
O92A O 1.2607(3) -0.0891(2) 0.54377(17) 0.0769(11) Uani 1 1 d . . . . .
O91A O 1.2580(3) -0.0955(2) 0.61971(18) 0.1003(16) Uani 1 1 d . . . . .
O97A O 1.2199(2) 0.04663(18) 0.66716(13) 0.0623(9) Uani 1 1 d . . . . .
C91D C 0.9561(3) 0.1745(2) 0.49129(12) 0.0347(7) Uani 1 1 d . . . . .
H91D H 0.926038 0.123274 0.483847 0.042 Uiso 1 1 calc R U . . .
C92D C 0.9314(3) 0.2256(2) 0.53114(14) 0.0406(7) Uani 1 1 d . . . . .
C93D C 0.9730(4) 0.3001(3) 0.5420(2) 0.0777(16) Uani 1 1 d . . . . .
H93D H 0.956960 0.335029 0.569370 0.093 Uiso 0.600(8) 1 calc R U P D 1
O97D O 0.9570(7) 0.3393(5) 0.5960(3) 0.073(3) Uiso 0.400(8) 1 d . . P D 2
C94D C 1.0398(6) 0.3223(3) 0.5109(3) 0.117(3) Uani 1 1 d . U . . .
C95D C 1.0701(4) 0.2736(3) 0.4699(2) 0.0797(17) Uani 1 1 d . . . . .
H95D H 1.116215 0.289935 0.449428 0.096 Uiso 0.400(8) 1 calc R U P D 1
O98D O 1.1239(4) 0.2953(3) 0.4350(2) 0.0557(16) Uani 0.600(8) 1 d . . P D 2
C96D C 1.0241(3) 0.1989(2) 0.46304(15) 0.0376(7) Uani 1 1 d . . . . .
N91D N 0.8626(3) 0.1996(2) 0.56114(11) 0.0493(8) Uani 1 1 d . . . . .
O91D O 0.8251(4) 0.2466(2) 0.58865(13) 0.1007(16) Uani 1 1 d . . . . .
O92D O 0.8465(2) 0.13030(19) 0.55946(11) 0.0567(8) Uani 1 1 d . . . . .
O93D O 1.0453(5) 0.4460(2) 0.5503(2) 0.149(3) Uani 1 1 d . U . . .
N92D N 1.0677(7) 0.4036(3) 0.5165(3) 0.194(4) Uani 1 1 d . U . . .
O94D O 1.0976(8) 0.4303(3) 0.4810(3) 0.261(5) Uani 1 1 d . U . . .
N93D N 1.0478(2) 0.14387(19) 0.42213(12) 0.0393(6) Uani 1 1 d . . . . .
O95D O 1.1131(4) 0.1622(3) 0.39961(17) 0.1054(16) Uani 1 1 d . . . . .
O96D O 1.0029(3) 0.0832(2) 0.41296(13) 0.0903(14) Uani 1 1 d . . . . .
O91E O 1.5152(2) 0.41521(17) 0.87082(10) 0.0502(7) Uani 1 1 d . . . . .
N93E N 1.3599(3) 0.39223(18) 0.83430(12) 0.0421(8) Uani 1 1 d . . . . .
C92E C 1.4287(3) 0.3875(2) 0.86765(14) 0.0408(9) Uani 1 1 d . . . . .
H92E H 1.409990 0.360048 0.891571 0.049 Uiso 1 1 calc R U . . .
C94E C 1.2600(3) 0.3581(3) 0.83498(18) 0.0583(12) Uani 1 1 d . . . . .
H94A H 1.257952 0.326879 0.859596 0.088 Uiso 1 1 calc R U . . .
H94B H 1.237740 0.325868 0.803290 0.088 Uiso 1 1 calc R U . . .
H94C H 1.216667 0.398333 0.842529 0.088 Uiso 1 1 calc R U . . .
C95E C 1.3793(4) 0.4346(3) 0.79754(18) 0.0726(16) Uani 1 1 d . . . . .
H95E H 1.341972 0.478900 0.801967 0.109 Uiso 1 1 calc R U . . .
H95F H 1.359252 0.401918 0.765736 0.109 Uiso 1 1 calc R U . . .
H95G H 1.449888 0.451809 0.799783 0.109 Uiso 1 1 calc R U . . .
O91Q O 0.831(3) -0.0469(11) 0.8471(6) 0.109(14) Uani 0.173(8) 1 d D . P C 2
O92Q O 0.8050(18) 0.0617(11) 0.8878(6) 0.071(8) Uani 0.173(8) 1 d D . P C 2
O1W O 0.4394(4) -0.0664(3) 0.9981(2) 0.0557(13) Uiso 0.6 1 d G . P E 2
H1W1 H 0.410671 -0.044596 1.022764 0.084 Uiso 0.6 1 d G U P E 2
H1W2 H 0.391444 -0.092514 0.978178 0.084 Uiso 0.6 1 d G U P E 2
O2W O 0.4484(3) 0.48351(17) 1.04007(10) 0.0634(10) Uani 1 1 d . . . . .
H2W1 H 0.456568 0.519804 1.065765 0.095 Uiso 1 1 d R U . . .
H2W2 H 0.401698 0.496394 1.022005 0.095 Uiso 1 1 d R U . . .
O3W O 1.5500(3) -0.2623(2) 0.51907(12) 0.0720(10) Uani 1 1 d G . . . .
H3WA H 1.564055 -0.294678 0.536832 0.108 Uiso 1 1 d G U . . .
H3WB H 1.574838 -0.218131 0.536161 0.108 Uiso 1 1 d G U . . .
O4W O 0.4553(6) -0.0203(5) 1.0382(3) 0.0519(19) Uiso 0.4 1 d G . P F 1
H4W1 H 0.497123 -0.007036 1.018759 0.078 Uiso 0.4 1 d G U P F 1
H4W2 H 0.465438 0.016069 1.063830 0.078 Uiso 0.4 1 d G U P F 1

loop_
_atom_site_aniso_label
_atom_site_aniso_U_11
_atom_site_aniso_U_22
_atom_site_aniso_U_33
_atom_site_aniso_U_23
_atom_site_aniso_U_13
_atom_site_aniso_U_12
Fe1 0.0219(2) 0.0248(2) 0.0162(2) 0.00020(17) 0.00391(17) 0.00581(18)
N11A 0.0240(14) 0.0282(15) 0.0241(14) -0.0030(11) 0.0016(11) 0.0061(11)
C12A 0.0322(18) 0.0305(19) 0.0311(18) -0.0070(14) -0.0006(15) 0.0061(15)
C13A 0.043(2) 0.030(2) 0.048(2) -0.0124(17) -0.0006(18) 0.0065(17)
C14A 0.038(2) 0.030(2) 0.065(3) -0.0019(18) 0.008(2) -0.0011(16)
C15A 0.037(2) 0.031(2) 0.051(2) -0.0018(17) 0.0133(18) 0.0000(16)
C16A 0.0256(17) 0.0300(18) 0.0289(18) -0.0001(14) 0.0026(14) 0.0038(14)
C17A 0.0243(16) 0.0257(16) 0.0255(16) 0.0049(13) 0.0065(13) 0.0038(13)
C18A 0.0288(17) 0.0301(18) 0.0246(17) 0.0041(14) 0.0069(13) 0.0021(14)
C19A 0.0255(16) 0.0313(17) 0.0197(15) 0.0040(13) 0.0062(13) 0.0059(13)
C20A 0.0295(17) 0.0247(16) 0.0197(15) 0.0034(12) 0.0057(13) 0.0057(13)
C21A 0.0232(15) 0.0260(16) 0.0207(15) 0.0043(12) 0.0026(12) 0.0068(13)
N22A 0.0216(13) 0.0247(14) 0.0212(13) 0.0026(11) 0.0041(10) 0.0036(11)
C23A 0.0251(16) 0.0251(16) 0.0205(15) 0.0064(12) 0.0036(12) 0.0073(13)
C24A 0.0325(18) 0.0307(18) 0.0243(17) 0.0056(14) 0.0080(14) 0.0074(14)
C25A 0.041(2) 0.0247(17) 0.0344(19) 0.0063(14) 0.0130(16) 0.0054(15)
C26A 0.0336(19) 0.0345(19) 0.0332(19) 0.0152(15) 0.0122(15) 0.0072(15)
C27A 0.0246(16) 0.0348(18) 0.0189(15) 0.0059(13) 0.0078(12) 0.0087(13)
N28A 0.0238(13) 0.0269(14) 0.0179(13) 0.0052(10) 0.0042(10) 0.0070(11)
C29A 0.0278(17) 0.0298(17) 0.0215(16) 0.0055(13) 0.0050(13) 0.0054(13)
C30A 0.052(2) 0.036(2) 0.039(2) 0.0002(17) 0.0252(18) -0.0044(17)
C31A 0.049(2) 0.032(2) 0.036(2) -0.0020(16) 0.0184(17) 0.0018(17)
C32A 0.0317(18) 0.0357(19) 0.0206(16) 0.0066(14) 0.0082(13) 0.0078(14)
C33A 0.0357(19) 0.039(2) 0.0278(18) 0.0026(15) 0.0122(15) -0.0056(16)
C34A 0.040(2) 0.0333(19) 0.0239(17) -0.0015(14) 0.0121(15) -0.0037(15)
C35A 0.0316(18) 0.0353(19) 0.0225(16) 0.0048(14) 0.0059(14) 0.0095(15)
N36A 0.0469(19) 0.0386(18) 0.0249(15) 0.0006(13) 0.0067(13) 0.0078(14)
C37A 0.049(2) 0.056(3) 0.0231(18) 0.0076(17) 0.0062(16) 0.029(2)
C38A 0.075(3) 0.069(3) 0.030(2) -0.002(2) 0.000(2) 0.040(3)
C39A 0.089(4) 0.100(4) 0.027(2) 0.013(2) 0.021(2) 0.064(3)
C40A 0.083(4) 0.105(4) 0.043(3) 0.036(3) 0.036(3) 0.065(3)
C41A 0.060(3) 0.078(3) 0.044(2) 0.035(2) 0.028(2) 0.041(2)
C42A 0.047(2) 0.060(3) 0.0255(18) 0.0199(17) 0.0158(16) 0.033(2)
N43A 0.0367(16) 0.0446(18) 0.0254(15) 0.0120(13) 0.0154(13) 0.0151(14)
N51A 0.0209(13) 0.0247(14) 0.0237(14) -0.0010(11) 0.0037(11) 0.0061(11)
C52A 0.0203(15) 0.0272(17) 0.0270(17) -0.0002(13) 0.0045(13) 0.0040(13)
C53A 0.0169(15) 0.0292(18) 0.042(2) 0.0026(15) 0.0053(14) 0.0033(13)
C54A 0.0211(16) 0.0307(18) 0.039(2) 0.0081(15) -0.0018(14) 0.0027(13)
C55A 0.0230(16) 0.0294(17) 0.0255(16) 0.0037(13) 0.0025(13) 0.0038(13)
C56A 0.0221(15) 0.0247(16) 0.0220(16) 0.0021(12) 0.0014(12) 0.0062(12)
C57A 0.0223(15) 0.0215(15) 0.0212(15) -0.0004(12) -0.0009(12) 0.0047(12)
C58A 0.0224(15) 0.0216(15) 0.0188(15) 0.0026(12) -0.0014(12) 0.0055(12)
C59A 0.0255(16) 0.0216(15) 0.0188(15) 0.0001(12) 0.0029(12) 0.0058(12)
C60A 0.0209(15) 0.0220(15) 0.0208(15) 0.0023(12) 0.0042(12) 0.0068(12)
C61A 0.0222(15) 0.0200(15) 0.0202(15) 0.0023(12) 0.0009(12) 0.0056(12)
N62A 0.0200(13) 0.0229(13) 0.0188(13) 0.0006(10) 0.0003(10) 0.0067(10)
C63A 0.0220(15) 0.0196(15) 0.0192(15) 0.0008(12) 0.0028(12) 0.0021(12)
C64A 0.0241(16) 0.0263(17) 0.0262(17) 0.0077(13) 0.0023(13) 0.0052(13)
C65A 0.0277(17) 0.0294(18) 0.0320(18) 0.0133(14) -0.0025(14) 0.0029(14)
C66A 0.0360(18) 0.0252(17) 0.0215(16) 0.0085(13) -0.0010(14) -0.0003(14)
C67A 0.0302(17) 0.0225(16) 0.0174(15) 0.0043(12) 0.0014(13) 0.0018(13)
N68A 0.0250(13) 0.0206(13) 0.0201(13) 0.0015(10) 0.0032(10) 0.0003(10)
C69A 0.0222(15) 0.0237(16) 0.0175(15) 0.0003(12) 0.0026(12) 0.0043(12)
C70A 0.0323(17) 0.0255(16) 0.0183(15) 0.0051(12) 0.0046(13) 0.0094(13)
C71A 0.0286(17) 0.0291(17) 0.0252(17) 0.0018(13) 0.0068(13) 0.0127(14)
C72A 0.0236(16) 0.0304(17) 0.0198(15) 0.0032(13) 0.0027(12) 0.0040(13)
C73A 0.0308(18) 0.0384(19) 0.0219(16) 0.0100(14) 0.0036(14) 0.0131(15)
C74A 0.0283(17) 0.0362(19) 0.0227(16) 0.0076(14) 0.0048(13) 0.0126(14)
C75A 0.0233(16) 0.0345(18) 0.0206(16) -0.0007(13) 0.0030(13) 0.0033(13)
N76A 0.0317(15) 0.0408(17) 0.0186(14) 0.0019(12) 0.0043(11) 0.0102(13)
C77A 0.0267(17) 0.041(2) 0.0219(17) -0.0033(14) 0.0046(13) -0.0010(15)
C78A 0.0325(19) 0.047(2) 0.0302(19) -0.0052(16) 0.0077(15) 0.0037(16)
C79A 0.035(2) 0.044(2) 0.034(2) -0.0088(17) 0.0132(16) -0.0072(17)
C80A 0.049(2) 0.041(2) 0.0231(18) -0.0034(15) 0.0131(16) -0.0153(18)
C81A 0.044(2) 0.038(2) 0.0240(17) 0.0051(15) 0.0068(15) -0.0079(16)
C82A 0.0284(17) 0.0327(18) 0.0233(17) 0.0008(14) 0.0043(13) -0.0064(14)
N83A 0.0303(15) 0.0357(16) 0.0202(14) 0.0030(12) 0.0066(11) 0.0015(12)
Fe2 0.0350(3) 0.0199(2) 0.0164(2) 0.00267(17) 0.00024(19) -0.00347(19)
N11B 0.0354(16) 0.0234(14) 0.0216(14) 0.0056(11) -0.0038(12) -0.0013(12)
C12B 0.0284(17) 0.0287(18) 0.0317(18) 0.0082(14) -0.0041(14) -0.0021(14)
C13B 0.035(2) 0.0294(19) 0.047(2) 0.0118(16) -0.0019(17) -0.0050(15)
C14B 0.042(2) 0.0193(17) 0.049(2) 0.0015(15) -0.0062(18) -0.0030(15)
C15B 0.041(2) 0.0271(18) 0.0329(19) 0.0023(15) -0.0025(16) -0.0006(15)
C16B 0.0355(18) 0.0231(16) 0.0225(16) 0.0030(13) -0.0054(14) -0.0022(14)
C17B 0.043(2) 0.0213(16) 0.0227(16) 0.0015(13) -0.0042(14) -0.0027(14)
C18B 0.056(2) 0.0238(17) 0.0214(17) -0.0005(13) 0.0034(16) 0.0019(16)
C19B 0.059(2) 0.0270(18) 0.0237(18) 0.0040(14) 0.0089(17) 0.0053(17)
C20B 0.057(2) 0.0251(18) 0.0258(18) 0.0068(14) 0.0105(16) 0.0002(16)
C21B 0.048(2) 0.0212(17) 0.0241(17) 0.0037(13) 0.0055(15) -0.0021(15)
N22B 0.0419(17) 0.0197(13) 0.0189(13) 0.0017(10) 0.0006(12) -0.0006(12)
C23B 0.049(2) 0.0235(17) 0.0205(16) 0.0030(13) 0.0069(15) -0.0010(15)
C24B 0.056(2) 0.0250(18) 0.0310(19) 0.0061(15) 0.0154(17) -0.0018(16)
C25B 0.054(2) 0.0225(18) 0.044(2) 0.0036(16) 0.0152(18) -0.0028(16)
C26B 0.049(2) 0.0246(18) 0.0315(19) -0.0048(14) 0.0103(16) -0.0013(16)
C27B 0.042(2) 0.0246(17) 0.0223(16) -0.0002(13) 0.0072(14) -0.0012(14)
N28B 0.0422(17) 0.0235(14) 0.0193(13) 0.0030(11) 0.0048(12) -0.0003(12)
C29B 0.066(3) 0.033(2) 0.0254(18) 0.0047(15) 0.0123(18) 0.0094(18)
C30B 0.132(5) 0.044(3) 0.047(3) -0.008(2) 0.045(3) -0.017(3)
C31B 0.123(5) 0.045(3) 0.039(3) -0.010(2) 0.035(3) -0.005(3)
C32B 0.056(2) 0.046(2) 0.0239(18) 0.0051(16) 0.0048(17) 0.0214(19)
C33B 0.041(2) 0.045(2) 0.039(2) 0.0053(17) 0.0078(17) 0.0142(18)
C34B 0.045(2) 0.0331(19) 0.0309(19) 0.0015(15) 0.0037(16) 0.0140(16)
C35B 0.054(2) 0.043(2) 0.0247(18) 0.0063(16) 0.0024(17) 0.0206(19)
N36B 0.053(2) 0.0388(18) 0.0266(16) 0.0006(13) 0.0033(14) 0.0110(15)
C37B 0.047(2) 0.037(2) 0.0270(18) 0.0027(15) 0.0020(16) 0.0159(17)
C38B 0.052(2) 0.040(2) 0.039(2) 0.0033(17) 0.0035(18) 0.0057(18)
C39B 0.050(2) 0.047(2) 0.033(2) 0.0086(17) 0.0088(18) 0.0145(19)
C40B 0.050(2) 0.039(2) 0.0305(19) 0.0026(16) 0.0010(17) 0.0160(18)
C41B 0.050(2) 0.044(2) 0.0295(19) -0.0018(16) 0.0009(17) 0.0135(18)
C42B 0.045(2) 0.040(2) 0.0251(18) 0.0035(15) 0.0005(16) 0.0164(17)
N43B 0.050(2) 0.053(2) 0.0262(16) -0.0012(14) 0.0041(14) 0.0151(16)
N51B 0.0307(15) 0.0222(14) 0.0216(14) -0.0004(11) 0.0018(11) -0.0082(11)
C52B 0.0328(18) 0.0284(18) 0.0242(17) -0.0002(13) 0.0042(14) -0.0072(14)
C53B 0.0280(18) 0.0346(19) 0.0323(19) 0.0007(15) 0.0030(14) -0.0036(14)
C54B 0.0292(18) 0.0349(19) 0.0305(18) 0.0041(15) -0.0042(14) -0.0005(15)
C55B 0.0336(18) 0.0317(18) 0.0227(17) 0.0042(14) 0.0013(14) -0.0027(14)
C56B 0.0311(17) 0.0257(17) 0.0190(15) 0.0040(13) 0.0005(13) -0.0060(13)
C57B 0.0290(17) 0.0219(16) 0.0192(15) 0.0039(12) -0.0014(13) -0.0043(13)
C58B 0.0296(17) 0.0275(17) 0.0185(15) 0.0067(13) -0.0013(13) -0.0033(13)
C59B 0.0271(17) 0.0286(17) 0.0232(16) 0.0078(13) 0.0008(13) -0.0041(13)
C60B 0.0270(17) 0.0273(17) 0.0260(17) 0.0080(13) -0.0020(13) -0.0021(13)
C61B 0.0310(17) 0.0234(16) 0.0229(16) 0.0080(13) -0.0022(13) -0.0052(13)
N62B 0.0286(14) 0.0206(13) 0.0201(13) 0.0045(10) -0.0028(11) -0.0045(11)
C63B 0.0343(18) 0.0252(17) 0.0219(16) 0.0093(13) -0.0047(14) -0.0053(14)
C64B 0.038(2) 0.0328(19) 0.0308(18) 0.0163(15) -0.0013(15) -0.0016(15)
C65B 0.045(2) 0.041(2) 0.035(2) 0.0197(17) -0.0104(17) -0.0015(17)
C66B 0.063(3) 0.037(2) 0.0233(18) 0.0093(15) -0.0090(18) 0.0084(19)
C67B 0.059(2) 0.0243(17) 0.0204(17) 0.0034(13) -0.0038(16) -0.0001(16)
N68B 0.0400(16) 0.0213(14) 0.0185(13) 0.0048(11) -0.0025(12) -0.0021(12)
C69B 0.0222(16) 0.0333(18) 0.0231(16) 0.0076(14) -0.0009(13) -0.0037(13)
C70B 0.0279(17) 0.0347(18) 0.0252(17) 0.0111(14) 0.0017(13) 0.0071(14)
C71B 0.0280(17) 0.0346(18) 0.0257(17) 0.0133(14) 0.0034(13) 0.0076(14)
C72B 0.0187(15) 0.0318(18) 0.0274(17) 0.0091(14) 0.0010(13) -0.0004(13)
C73B 0.0239(17) 0.037(2) 0.038(2) 0.0117(16) 0.0011(14) 0.0054(14)
C74B 0.0279(17) 0.0365(19) 0.0299(18) 0.0158(15) -0.0011(14) 0.0000(14)
C75B 0.0208(16) 0.0282(17) 0.0336(18) 0.0073(14) 0.0042(13) 0.0017(13)
N83B 0.0237(13) 0.0275(14) 0.0231(14) 0.0030(11) 0.0059(11) 0.0058(11)
C82B 0.0229(16) 0.0255(17) 0.0336(18) -0.0001(14) 0.0066(14) 0.0031(13)
C81B 0.0312(18) 0.0323(19) 0.0301(18) -0.0023(14) 0.0088(14) 0.0034(15)
C80B 0.040(2) 0.036(2) 0.041(2) -0.0079(17) 0.0161(17) -0.0017(17)
C79B 0.039(2) 0.038(2) 0.069(3) -0.003(2) 0.030(2) 0.0077(18)
C78B 0.036(2) 0.037(2) 0.076(3) 0.011(2) 0.027(2) 0.0157(17)
C77B 0.0268(17) 0.0286(18) 0.048(2) 0.0100(16) 0.0134(16) 0.0048(14)
N76B 0.0233(14) 0.0374(17) 0.0505(19) 0.0217(14) 0.0108(13) 0.0125(12)
C91C 0.042(2) 0.0304(19) 0.0310(19) 0.0001(15) -0.0032(16) -0.0027(16)
C92C 0.041(2) 0.038(2) 0.040(2) 0.0025(17) 0.0101(17) -0.0003(17)
C93C 0.036(2) 0.030(2) 0.062(3) 0.0092(18) 0.0066(19) 0.0059(17)
O97C 0.039(4) 0.042(4) 0.052(4) 0.018(3) 0.016(3) 0.016(3)
C94C 0.045(2) 0.0268(18) 0.037(2) 0.0043(15) -0.0061(17) -0.0023(16)
C95C 0.0345(19) 0.0264(17) 0.0261(18) -0.0044(14) -0.0011(15) 0.0017(14)
O98C 0.046(3) 0.047(3) 0.024(3) 0.005(2) 0.005(2) 0.012(2)
C96C 0.0357(19) 0.0219(17) 0.0318(18) -0.0013(14) -0.0059(15) -0.0011(14)
N92C 0.080(3) 0.0295(18) 0.047(2) 0.0097(16) -0.015(2) -0.0018(18)
O94C 0.131(4) 0.072(2) 0.0414(19) 0.0154(18) -0.019(2) -0.027(2)
N91C 0.062(2) 0.055(2) 0.053(2) 0.0110(19) 0.0208(19) 0.0149(19)
O91C 0.133(4) 0.072(2) 0.057(2) 0.0300(19) 0.046(2) 0.042(2)
O92C 0.071(2) 0.134(4) 0.068(2) 0.031(2) 0.031(2) 0.059(3)
N93C 0.0393(18) 0.0351(17) 0.0337(17) -0.0023(14) -0.0080(14) 0.0061(14)
O95C 0.0520(18) 0.0476(17) 0.0521(18) 0.0022(14) 0.0014(15) 0.0203(14)
O96C 0.087(3) 0.096(3) 0.054(2) 0.043(2) 0.0099(18) 0.046(2)
C91B 0.0265(17) 0.0275(17) 0.0272(17) 0.0030(13) 0.0020(14) 0.0038(13)
O98B 0.045(9) 0.064(11) 0.041(9) 0.020(7) 0.013(7) 0.010(7)
C96B 0.0247(16) 0.0283(17) 0.0337(18) 0.0098(14) 0.0004(14) 0.0045(13)
C95B 0.0340(19) 0.0350(19) 0.0313(18) 0.0142(15) 0.0036(15) 0.0014(15)
C94B 0.0272(18) 0.043(2) 0.0297(18) 0.0106(16) 0.0051(14) 0.0032(15)
C93B 0.0264(18) 0.041(2) 0.038(2) 0.0078(16) 0.0063(15) 0.0066(15)
O97B 0.0360(19) 0.069(3) 0.044(2) 0.0235(18) 0.0143(15) 0.0316(17)
C92B 0.0290(17) 0.039(2) 0.0261(17) 0.0099(15) 0.0000(14) 0.0082(15)
N93B 0.0303(16) 0.0353(17) 0.0443(19) 0.0147(14) 0.0008(14) 0.0070(13)
O96B 0.0541(19) 0.080(2) 0.063(2) 0.0443(18) 0.0075(16) 0.0276(17)
O95B 0.0394(15) 0.0411(15) 0.0509(17) 0.0007(13) 0.0006(13) 0.0169(12)
N91B 0.048(2) 0.066(2) 0.0296(18) 0.0152(17) 0.0058(15) 0.0295(18)
O92B 0.052(3) 0.140(5) 0.037(2) 0.023(3) 0.0041(18) 0.048(3)
O91B 0.060(3) 0.096(4) 0.043(2) 0.040(2) 0.0153(19) 0.022(2)
N92B 0.040(2) 0.070(3) 0.039(2) 0.0130(17) 0.0124(15) 0.0120(17)
O94B 0.097(3) 0.103(3) 0.0340(17) 0.0261(18) 0.0157(17) 0.048(2)
O93B 0.044(2) 0.183(5) 0.047(2) 0.005(2) 0.0162(16) 0.034(2)
C91A 0.036(2) 0.037(2) 0.041(2) 0.0088(16) -0.0011(16) 0.0032(16)
C96A 0.0344(19) 0.0323(19) 0.0312(18) 0.0084(15) -0.0005(15) 0.0023(15)
C95A 0.0341(19) 0.035(2) 0.037(2) 0.0095(16) 0.0001(16) -0.0014(15)
C94A 0.0317(19) 0.049(2) 0.037(2) 0.0144(17) 0.0028(16) 0.0086(17)
C93A 0.032(2) 0.051(3) 0.065(3) 0.030(2) 0.0100(19) 0.0092(18)
C92A 0.040(2) 0.037(2) 0.056(3) 0.0100(19) 0.0054(19) 0.0000(17)
N95A 0.0426(18) 0.0351(17) 0.0301(16) 0.0047(13) 0.0028(13) 0.0008(14)
O95A 0.0624(19) 0.0440(17) 0.0432(17) -0.0025(13) 0.0185(14) 0.0024(14)
O96A 0.078(2) 0.0461(18) 0.0525(19) -0.0036(14) 0.0281(17) -0.0245(16)
N92A 0.048(2) 0.067(3) 0.041(2) 0.0153(18) 0.0120(17) 0.0086(19)
O93A 0.063(2) 0.180(5) 0.075(3) -0.044(3) 0.042(2) -0.038(3)
O94A 0.267(6) 0.060(3) 0.148(4) -0.012(3) 0.161(4) -0.019(3)
N91A 0.055(2) 0.046(2) 0.091(3) 0.007(2) 0.030(2) -0.0059(19)
O92A 0.058(2) 0.049(2) 0.110(3) -0.006(2) 0.004(2) -0.0126(16)
O91A 0.122(4) 0.045(2) 0.138(4) 0.012(2) 0.086(3) -0.008(2)
O97A 0.0524(19) 0.058(2) 0.088(3) 0.0328(18) 0.0357(18) 0.0107(15)
C91D 0.0378(18) 0.0385(17) 0.0275(15) 0.0100(12) -0.0060(12) 0.0017(14)
C92D 0.048(2) 0.0423(16) 0.0326(16) 0.0089(13) -0.0047(13) 0.0134(14)
C93D 0.068(3) 0.0383(17) 0.125(4) -0.001(2) 0.035(3) 0.0155(17)
C94D 0.128(5) 0.0390(19) 0.171(5) -0.021(2) 0.090(5) -0.011(3)
C95D 0.076(3) 0.0301(16) 0.135(4) 0.0087(19) 0.055(3) 0.0048(18)
O98D 0.057(3) 0.030(2) 0.069(3) -0.009(2) 0.011(2) -0.014(2)
C96D 0.0357(18) 0.0328(14) 0.0480(18) 0.0156(12) 0.0027(14) 0.0078(13)
N91D 0.067(2) 0.0571(15) 0.0232(15) 0.0032(13) 0.0043(13) 0.0127(14)
O91D 0.182(4) 0.086(2) 0.052(2) 0.0181(18) 0.067(3) 0.055(3)
O92D 0.0597(19) 0.0608(14) 0.0470(17) 0.0059(14) 0.0145(15) -0.0019(14)
O93D 0.239(7) 0.048(2) 0.144(4) -0.031(2) 0.089(4) -0.005(3)
N92D 0.307(10) 0.048(2) 0.214(6) -0.037(3) 0.192(7) -0.036(4)
O94D 0.448(13) 0.079(4) 0.245(7) -0.020(4) 0.237(8) -0.063(6)
N93D 0.0432(17) 0.0444(14) 0.0380(15) 0.0223(11) 0.0095(12) 0.0098(12)
O95D 0.126(3) 0.094(3) 0.119(3) 0.049(3) 0.091(3) 0.016(2)
O96D 0.130(3) 0.0610(18) 0.067(2) -0.0157(16) 0.061(2) -0.0289(19)
O91E 0.0532(18) 0.0545(18) 0.0440(17) 0.0151(14) -0.0004(14) 0.0047(15)
N93E 0.053(2) 0.0360(18) 0.0371(18) 0.0089(14) -0.0001(15) 0.0021(15)
C92E 0.058(3) 0.031(2) 0.035(2) 0.0045(16) 0.0113(19) 0.0125(18)
C94E 0.058(3) 0.049(3) 0.064(3) 0.011(2) -0.004(2) -0.003(2)
C95E 0.086(4) 0.073(4) 0.061(3) 0.040(3) -0.021(3) -0.022(3)
O91Q 0.26(4) 0.057(14) 0.024(10) 0.012(9) 0.001(15) 0.07(2)
O92Q 0.112(18) 0.070(15) 0.047(11) 0.037(11) -0.009(11) 0.048(14)
O2W 0.100(3) 0.0506(18) 0.0386(16) -0.0008(14) -0.0165(17) 0.0401(18)
O3W 0.080(3) 0.069(2) 0.052(2) -0.0115(17) 0.0100(18) -0.017(2)

loop_
_atom_type_symbol
_atom_type_description
_atom_type_scat_dispersion_real
_atom_type_scat_dispersion_imag
_atom_type_scat_source
C C 0.0033 0.0016 'International Tables Vol C Tables 4.2.6.8 and 6.1.1.4'
Fe Fe 0.3463 0.8444 'International Tables Vol C Tables 4.2.6.8 and 6.1.1.4'
H H 0.0000 0.0000 'International Tables Vol C Tables 4.2.6.8 and 6.1.1.4'
N N 0.0061 0.0033 'International Tables Vol C Tables 4.2.6.8 and 6.1.1.4'
O O 0.0106 0.0060 'International Tables Vol C Tables 4.2.6.8 and 6.1.1.4'

loop_
_geom_angle_atom_site_label_1
_geom_angle_atom_site_label_2
_geom_angle_atom_site_label_3
_geom_angle
N62A Fe1 N22A 178.40(11)
N62A Fe1 N51A 80.97(10)
N22A Fe1 N51A 98.25(11)
N62A Fe1 N68A 80.49(10)
N22A Fe1 N68A 100.29(11)
N51A Fe1 N68A 161.46(11)
N62A Fe1 N11A 101.03(11)
N22A Fe1 N11A 80.37(11)
N51A Fe1 N11A 92.28(11)
N68A Fe1 N11A 90.90(11)
N62A Fe1 N28A 97.68(11)
N22A Fe1 N28A 80.90(11)
N51A Fe1 N28A 88.89(11)
N68A Fe1 N28A 93.92(10)
N11A Fe1 N28A 161.21(11)
C12A N11A C16A 117.8(3)
C12A N11A Fe1 127.1(2)
C16A N11A Fe1 115.1(2)
N11A C12A C13A 122.0(3)
N11A C12A H12A 119.0
C13A C12A H12A 119.0
C14A C13A C12A 119.9(3)
C14A C13A H13A 120.0
C12A C13A H13A 120.0
C13A C14A C15A 119.0(4)
C13A C14A H14A 120.5
C15A C14A H14A 120.5
C16A C15A C14A 119.0(4)
C16A C15A H15A 120.5
C14A C15A H15A 120.5
N11A C16A C15A 122.4(3)
N11A C16A C17A 113.0(3)
C15A C16A C17A 124.6(3)
N22A C17A C18A 121.5(3)
N22A C17A C16A 111.1(3)
C18A C17A C16A 127.4(3)
C17A C18A C19A 119.8(3)
C17A C18A H18A 120.1
C19A C18A H18A 120.1
C18A C19A C20A 117.9(3)
C18A C19A C29A 121.7(3)
C20A C19A C29A 120.4(3)
C21A C20A C19A 119.8(3)
C21A C20A H20A 120.1
C19A C20A H20A 120.1
N22A C21A C20A 120.8(3)
N22A C21A C23A 111.7(3)
C20A C21A C23A 127.4(3)
C17A N22A C21A 120.0(3)
C17A N22A Fe1 120.4(2)
C21A N22A Fe1 119.5(2)
N28A C23A C24A 122.5(3)
N28A C23A C21A 113.3(3)
C24A C23A C21A 124.2(3)
C23A C24A C25A 119.0(3)
C23A C24A H24A 120.5
C25A C24A H24A 120.5
C26A C25A C24A 118.8(3)
C26A C25A H25A 120.6
C24A C25A H25A 120.6
C25A C26A C27A 119.0(3)
C25A C26A H26A 120.5
C27A C26A H26A 120.5
N28A C27A C26A 123.0(3)
N28A C27A H27A 118.5
C26A C27A H27A 118.5
C27A N28A C23A 117.6(3)
C27A N28A Fe1 127.7(2)
C23A N28A Fe1 114.6(2)
C34A C29A C30A 117.4(3)
C34A C29A C19A 121.1(3)
C30A C29A C19A 121.5(3)
C31A C30A C29A 121.2(3)
C31A C30A H30A 119.4
C29A C30A H30A 119.4
C32A C31A C30A 120.8(3)
C32A C31A H31A 119.6
C30A C31A H31A 119.6
C31A C32A C33A 118.4(3)
C31A C32A C35A 121.8(3)
C33A C32A C35A 119.8(3)
C32A C33A C34A 120.5(3)
C32A C33A H33A 119.8
C34A C33A H33A 119.8
C29A C34A C33A 121.6(3)
C29A C34A H34A 119.2
C33A C34A H34A 119.2
N43A C35A N36A 112.7(3)
N43A C35A C32A 124.3(3)
N36A C35A C32A 123.0(3)
C35A N36A C37A 106.5(3)
C35A N36A H36A 126.7
C37A N36A H36A 126.7
N36A C37A C38A 134.1(2)
N36A C37A C42A 105.9(2)
C38A C37A C42A 120.0
C39A C38A C37A 120.0
C39A C38A H38A 120.0
C37A C38A H38A 120.0
C38A C39A C40A 120.0
C38A C39A H39A 120.0
C40A C39A H39A 120.0
C39A C40A C41A 120.0
C39A C40A H40A 120.0
C41A C40A H40A 120.0
C42A C41A C40A 120.0
C42A C41A H41A 120.0
C40A C41A H41A 120.0
N43A C42A C41A 130.5(2)
N43A C42A C37A 109.5(2)
C41A C42A C37A 120.0
C35A N43A C42A 105.4(3)
C52A N51A C56A 118.0(3)
C52A N51A Fe1 127.1(2)
C56A N51A Fe1 114.8(2)
N51A C52A C53A 122.4(3)
N51A C52A H52A 118.8
C53A C52A H52A 118.8
C52A C53A C54A 119.6(3)
C52A C53A H53A 120.2
C54A C53A H53A 120.2
C55A C54A C53A 118.8(3)
C55A C54A H54A 120.6
C53A C54A H54A 120.6
C54A C55A C56A 119.4(3)
C54A C55A H55A 120.3
C56A C55A H55A 120.3
N51A C56A C55A 121.8(3)
N51A C56A C57A 113.3(3)
C55A C56A C57A 124.9(3)
N62A C57A C58A 121.4(3)
N62A C57A C56A 110.7(3)
C58A C57A C56A 127.9(3)
C57A C58A C59A 119.7(3)
C57A C58A H58A 120.1
C59A C58A H58A 120.1
C60A C59A C58A 117.9(3)
C60A C59A C69A 120.7(3)
C58A C59A C69A 121.4(3)
C61A C60A C59A 119.8(3)
C61A C60A H60A 120.1
C59A C60A H60A 120.1
N62A C61A C60A 121.4(3)
N62A C61A C63A 111.0(3)
C60A C61A C63A 127.4(3)
C57A N62A C61A 119.7(3)
C57A N62A Fe1 119.9(2)
C61A N62A Fe1 120.2(2)
N68A C63A C64A 122.0(3)
N68A C63A C61A 113.0(3)
C64A C63A C61A 125.0(3)
C63A C64A C65A 119.0(3)
C63A C64A H64A 120.5
C65A C64A H64A 120.5
C64A C65A C66A 118.8(3)
C64A C65A H65A 120.6
C66A C65A H65A 120.6
C67A C66A C65A 119.5(3)
C67A C66A H66A 120.2
C65A C66A H66A 120.2
N68A C67A C66A 122.7(3)
N68A C67A H67A 118.6
C66A C67A H67A 118.6
C67A N68A C63A 117.9(3)
C67A N68A Fe1 127.0(2)
C63A N68A Fe1 115.0(2)
C74A C69A C70A 118.3(3)
C74A C69A C59A 121.5(3)
C70A C69A C59A 120.1(3)
C71A C70A C69A 120.8(3)
C71A C70A H70A 119.6
C69A C70A H70A 119.6
C70A C71A C72A 121.0(3)
C70A C71A H71A 119.5
C72A C71A H71A 119.5
C73A C72A C71A 118.6(3)
C73A C72A C75A 121.0(3)
C71A C72A C75A 120.3(3)
C72A C73A C74A 120.5(3)
C72A C73A H73A 119.8
C74A C73A H73A 119.8
C73A C74A C69A 120.9(3)
C73A C74A H74A 119.6
C69A C74A H74A 119.6
N83A C75A N76A 112.4(3)
N83A C75A C72A 124.8(3)
N76A C75A C72A 122.8(3)
C75A N76A C77A 107.3(3)
C75A N76A H76A 126.4
C77A N76A H76A 126.4
N76A C77A C82A 105.8(3)
N76A C77A C78A 130.8(4)
C82A C77A C78A 123.4(3)
C79A C78A C77A 114.9(4)
C79A C78A H78A 122.5
C77A C78A H78A 122.5
C78A C79A C80A 122.6(3)
C78A C79A H79A 118.7
C80A C79A H79A 118.7
C81A C80A C79A 121.8(3)
C81A C80A H80A 119.1
C79A C80A H80A 119.1
C80A C81A C82A 117.1(4)
C80A C81A H81A 121.4
C82A C81A H81A 121.4
C77A C82A N83A 109.5(3)
C77A C82A C81A 120.2(3)
N83A C82A C81A 130.3(3)
C75A N83A C82A 105.0(3)
N22B Fe2 N62B 179.48(12)
N22B Fe2 N68B 98.99(12)
N62B Fe2 N68B 81.05(11)
N22B Fe2 N51B 99.19(12)
N62B Fe2 N51B 80.78(11)
N68B Fe2 N51B 161.76(11)
N22B Fe2 N28B 80.86(11)
N62B Fe2 N28B 98.62(11)
N68B Fe2 N28B 90.59(12)
N51B Fe2 N28B 93.72(11)
N22B Fe2 N11B 80.82(11)
N62B Fe2 N11B 99.69(11)
N68B Fe2 N11B 92.23(11)
N51B Fe2 N11B 89.23(11)
N28B Fe2 N11B 161.69(11)
C12B N11B C16B 118.2(3)
C12B N11B Fe2 127.4(2)
C16B N11B Fe2 114.4(2)
N11B C12B C13B 122.5(3)
N11B C12B H12B 118.8
C13B C12B H12B 118.8
C12B C13B C14B 119.1(3)
C12B C13B H13B 120.4
C14B C13B H13B 120.4
C13B C14B C15B 119.1(3)
C13B C14B H14B 120.4
C15B C14B H14B 120.4
C16B C15B C14B 118.8(3)
C16B C15B H15B 120.6
C14B C15B H15B 120.6
N11B C16B C15B 122.2(3)
N11B C16B C17B 113.9(3)
C15B C16B C17B 123.9(3)
N22B C17B C18B 120.9(3)
N22B C17B C16B 110.7(3)
C18B C17B C16B 128.4(3)
C17B C18B C19B 120.7(3)
C17B C18B H18B 119.7
C19B C18B H18B 119.7
C20B C19B C18B 117.3(3)
C20B C19B C29B 121.7(3)
C18B C19B C29B 120.9(3)
C21B C20B C19B 120.3(3)
C21B C20B H20B 119.9
C19B C20B H20B 119.9
N22B C21B C20B 121.1(3)
N22B C21B C23B 111.0(3)
C20B C21B C23B 127.9(3)
C17B N22B C21B 119.8(3)
C17B N22B Fe2 120.1(2)
C21B N22B Fe2 120.1(2)
N28B C23B C24B 122.3(3)
N28B C23B C21B 113.1(3)
C24B C23B C21B 124.5(3)
C23B C24B C25B 119.2(3)
C23B C24B H24B 120.4
C25B C24B H24B 120.4
C26B C25B C24B 118.8(3)
C26B C25B H25B 120.6
C24B C25B H25B 120.6
C25B C26B C27B 119.6(3)
C25B C26B H26B 120.2
C27B C26B H26B 120.2
N28B C27B C26B 122.7(3)
N28B C27B H27B 118.7
C26B C27B H27B 118.7
C27B N28B C23B 117.4(3)
C27B N28B Fe2 127.7(2)
C23B N28B Fe2 114.8(2)
C34B C29B C30B 116.9(4)
C34B C29B C19B 122.2(3)
C30B C29B C19B 121.0(4)
C31B C30B C29B 121.7(5)
C31B C30B H30B 119.2
C29B C30B H30B 119.2
C32B C31B C30B 121.0(4)
C32B C31B H31B 119.5
C30B C31B H31B 119.5
C31B C32B C33B 118.0(4)
C31B C32B C35B 119.5(4)
C33B C32B C35B 122.4(4)
C32B C33B C34B 120.7(4)
C32B C33B H33B 119.6
C34B C33B H33B 119.6
C29B C34B C33B 121.4(4)
C29B C34B H34B 119.3
C33B C34B H34B 119.3
N43B C35B N36B 113.0(3)
N43B C35B C32B 125.1(4)
N36B C35B C32B 121.9(4)
C35B N36B C37B 107.3(3)
C35B N36B H36B 126.3
C37B N36B H36B 126.3
C38B C37B N36B 132.2(4)
C38B C37B C42B 122.4(3)
N36B C37B C42B 105.3(3)
C37B C38B C39B 117.0(4)
C37B C38B H38B 121.5
C39B C38B H38B 121.5
C40B C39B C38B 121.4(4)
C40B C39B H39B 119.3
C38B C39B H39B 119.3
C39B C40B C41B 122.0(4)
C39B C40B H40B 119.0
C41B C40B H40B 119.0
C40B C41B C42B 117.0(4)
C40B C41B H41B 121.5
C42B C41B H41B 121.5
N43B C42B C37B 109.6(3)
N43B C42B C41B 130.2(4)
C37B C42B C41B 120.2(4)
C35B N43B C42B 104.7(3)
C52B N51B C56B 117.9(3)
C52B N51B Fe2 127.3(2)
C56B N51B Fe2 114.7(2)
N51B C52B C53B 123.0(3)
N51B C52B H52B 118.5
C53B C52B H52B 118.5
C52B C53B C54B 119.3(3)
C52B C53B H53B 120.3
C54B C53B H53B 120.3
C55B C54B C53B 118.4(3)
C55B C54B H54B 120.8
C53B C54B H54B 120.8
C54B C55B C56B 119.6(3)
C54B C55B H55B 120.2
C56B C55B H55B 120.2
N51B C56B C55B 121.7(3)
N51B C56B C57B 113.3(3)
C55B C56B C57B 124.9(3)
N62B C57B C58B 121.4(3)
N62B C57B C56B 111.0(3)
C58B C57B C56B 127.6(3)
C57B C58B C59B 119.3(3)
C57B C58B H58B 120.4
C59B C58B H58B 120.4
C58B C59B C60B 118.4(3)
C58B C59B C69B 120.9(3)
C60B C59B C69B 120.7(3)
C61B C60B C59B 119.3(3)
C61B C60B H60B 120.3
C59B C60B H60B 120.3
N62B C61B C60B 121.3(3)
N62B C61B C63B 111.3(3)
C60B C61B C63B 127.3(3)
C61B N62B C57B 120.3(3)
C61B N62B Fe2 119.7(2)
C57B N62B Fe2 120.0(2)
N68B C63B C64B 122.2(3)
N68B C63B C61B 113.2(3)
C64B C63B C61B 124.5(3)
C63B C64B C65B 118.7(4)
C63B C64B H64B 120.7
C65B C64B H64B 120.7
C66B C65B C64B 119.1(4)
C66B C65B H65B 120.4
C64B C65B H65B 120.4
C65B C66B C67B 119.5(3)
C65B C66B H66B 120.3
C67B C66B H66B 120.3
N68B C67B C66B 122.4(4)
N68B C67B H67B 118.8
C66B C67B H67B 118.8
C67B N68B C63B 118.1(3)
C67B N68B Fe2 127.4(3)
C63B N68B Fe2 114.5(2)
C70B C69B C74B 118.4(3)
C70B C69B C59B 121.1(3)
C74B C69B C59B 120.4(3)
C71B C70B C69B 121.0(3)
C71B C70B H70B 119.5
C69B C70B H70B 119.5
C70B C71B C72B 120.3(3)
C70B C71B H71B 119.9
C72B C71B H71B 119.9
C73B C72B C71B 118.6(3)
C73B C72B C75B 121.8(3)
C71B C72B C75B 119.5(3)
C74B C73B C72B 121.4(3)
C74B C73B H73B 119.3
C72B C73B H73B 119.3
C73B C74B C69B 120.3(3)
C73B C74B H74B 119.8
C69B C74B H74B 119.8
N83B C75B N76B 113.0(3)
N83B C75B C72B 124.3(3)
N76B C75B C72B 122.7(3)
C75B N83B C82B 104.6(3)
N83B C82B C81B 129.8(3)
N83B C82B C77B 109.4(3)
C81B C82B C77B 120.7(3)
C80B C81B C82B 117.3(4)
C80B C81B H81B 121.3
C82B C81B H81B 121.3
C81B C80B C79B 121.8(4)
C81B C80B H80B 119.1
C79B C80B H80B 119.1
C78B C79B C80B 121.6(3)
C78B C79B H79B 119.2
C80B C79B H79B 119.2
C79B C78B C77B 116.8(4)
C79B C78B H78B 121.6
C77B C78B H78B 121.6
N76B C77B C82B 106.0(3)
N76B C77B C78B 132.3(4)
C82B C77B C78B 121.7(4)
C75B N76B C77B 106.9(3)
C75B N76B H76B 126.6
C77B N76B H76B 126.6
C92C C91C C96C 119.8(4)
C92C C91C H91C 120.1
C96C C91C H91C 120.1
C91C C92C C93C 122.4(4)
C91C C92C N91C 118.5(4)
C93C C92C N91C 119.1(4)
O97C C93C C94C 110.8(5)
O97C C93C C92C 133.4(5)
C94C C93C C92C 115.3(3)
C94C C93C H93C 122.4
C92C C93C H93C 122.4
C93C C94C C95C 126.0(4)
C93C C94C N92C 117.0(4)
C95C C94C N92C 117.0(4)
O98C C95C C94C 119.4(4)
O98C C95C C96C 126.7(4)
C94C C95C C96C 113.8(3)
C94C C95C H95C 123.1
C96C C95C H95C 123.1
C91C C96C C95C 122.6(3)
C91C C96C N93C 117.7(3)
C95C C96C N93C 119.7(3)
O94C N92C O99C 110.8(5)
O94C N92C O93C 111.5(5)
O99C N92C O93C 71.1(5)
O94C N92C C94C 122.6(4)
O99C N92C C94C 113.5(5)
O93C N92C C94C 116.1(4)
N92C O93C O99C 53.4(4)
N92C O99C O93C 55.5(4)
O92C N91C O91C 122.2(4)
O92C N91C C92C 119.2(4)
O91C N91C C92C 118.5(4)
O95C N93C O96C 122.1(3)
O95C N93C C96C 119.5(3)
O96C N93C C96C 118.4(3)
O98B C91B C92B 118.5(7)
O98B C91B C96B 124.5(7)
C92B C91B C96B 116.9(3)
C92B C91B H91B 121.5
C96B C91B H91B 121.5
C95B C96B C91B 121.3(3)
C95B C96B N93B 119.0(3)
C91B C96B N93B 119.6(3)
C94B C95B C96B 120.2(3)
C94B C95B H95B 119.9
C96B C95B H95B 119.9
C95B C94B C93B 123.3(3)
C95B C94B N92B 116.5(3)
C93B C94B N92B 120.2(3)
O97B C93B C92B 122.7(3)
O97B C93B C94B 125.3(3)
C92B C93B C94B 111.9(3)
C92B C93B H93B 124.0
C94B C93B H93B 124.0
C91B C92B C93B 126.3(3)
C91B C92B N91B 116.9(3)
C93B C92B N91B 116.8(3)
O95B N93B O96B 122.9(3)
O95B N93B C96B 119.2(3)
O96B N93B C96B 117.9(3)
O92B N91B O91B 124.3(4)
O91Q N91B O92Q 121.1(12)
O91Q N91B C92B 119.7(9)
O92B N91B C92B 118.3(4)
O91B N91B C92B 117.2(3)
O92Q N91B C92B 117.3(8)
O93B N92B O94B 121.9(4)
O93B N92B C94B 119.7(3)
O94B N92B C94B 118.3(3)
C92A C91A C96A 118.1(4)
C92A C91A H91A 121.0
C96A C91A H91A 121.0
C95A C96A C91A 121.5(4)
C95A C96A N95A 120.3(3)
C91A C96A N95A 118.1(3)
C94A C95A C96A 119.8(4)
C94A C95A H95A 120.1
C96A C95A H95A 120.1
C95A C94A N92A 116.6(4)
C95A C94A C93A 123.4(4)
N92A C94A C93A 119.9(4)
O97A C93A C92A 124.8(4)
O97A C93A C94A 124.3(4)
C92A C93A C94A 110.8(3)
C91A C92A C93A 126.3(4)
C91A C92A N91A 116.0(4)
C93A C92A N91A 117.7(4)
O95A N95A O96A 122.6(3)
O95A N95A C96A 119.2(3)
O96A N95A C96A 118.2(3)
O94A N92A O93A 118.8(5)
O94A N92A C94A 120.4(4)
O93A N92A C94A 120.5(4)
O91A N91A O92A 124.5(4)
O91A N91A C92A 117.5(5)
O92A N91A C92A 117.8(4)
C96D C91D C92D 119.1(4)
C96D C91D H91D 120.4
C92D C91D H91D 120.4
C93D C92D C91D 121.2(4)
C93D C92D N91D 119.8(4)
C91D C92D N91D 119.0(4)
C92D C93D C94D 117.1(5)
C92D C93D O97D 110.8(6)
C94D C93D O97D 129.9(6)
C92D C93D H93D 121.5
C94D C93D H93D 121.5
C93D C94D C95D 125.4(5)
C93D C94D N92D 116.7(5)
C95D C94D N92D 117.1(6)
O98D C95D C96D 120.1(5)
O98D C95D C94D 126.8(5)
C96D C95D C94D 112.3(5)
C96D C95D H95D 123.9
C94D C95D H95D 123.9
C91D C96D C95D 124.9(4)
C91D C96D N93D 117.3(3)
C95D C96D N93D 117.7(4)
O91D N91D O92D 123.0(4)
O91D N91D C92D 118.2(4)
O92D N91D C92D 118.8(3)
O93D N92D O94D 118.9(7)
O93D N92D C94D 119.4(7)
O94D N92D C94D 120.2(6)
O96D N93D O95D 123.0(4)
O96D N93D C96D 118.8(3)
O95D N93D C96D 118.2(4)
C92E N93E C95E 121.5(4)
C92E N93E C94E 120.8(4)
C95E N93E C94E 117.6(4)
O91E C92E N93E 126.1(4)
O91E C92E H92E 117.0
N93E C92E H92E 117.0
N93E C94E H94A 109.5
N93E C94E H94B 109.5
H94A C94E H94B 109.5
N93E C94E H94C 109.5
H94A C94E H94C 109.5
H94B C94E H94C 109.5
N93E C95E H95E 109.5
N93E C95E H95F 109.5
H95E C95E H95F 109.5
N93E C95E H95G 109.5
H95E C95E H95G 109.5
H95F C95E H95G 109.5
H1W1 O1W H1W2 104.5
H2W1 O2W H2W2 104.5
H3WA O3W H3WB 104.5
H4W1 O4W H4W2 104.5

loop_
_geom_bond_atom_site_label_1
_geom_bond_atom_site_label_2
_geom_bond_distance
Fe1 N62A 1.875(3)
Fe1 N22A 1.876(3)
Fe1 N51A 1.967(3)
Fe1 N68A 1.972(3)
Fe1 N11A 1.976(3)
Fe1 N28A 1.983(3)
N11A C12A 1.352(4)
N11A C16A 1.364(4)
C12A C13A 1.381(5)
C12A H12A 0.9500
C13A C14A 1.375(6)
C13A H13A 0.9500
C14A C15A 1.386(5)
C14A H14A 0.9500
C15A C16A 1.381(5)
C15A H15A 0.9500
C16A C17A 1.468(4)
C17A N22A 1.349(4)
C17A C18A 1.378(4)
C18A C19A 1.400(5)
C18A H18A 0.9500
C19A C20A 1.405(4)
C19A C29A 1.485(4)
C20A C21A 1.385(4)
C20A H20A 0.9500
C21A N22A 1.359(4)
C21A C23A 1.462(4)
C23A N28A 1.365(4)
C23A C24A 1.374(5)
C24A C25A 1.395(5)
C24A H24A 0.9500
C25A C26A 1.382(5)
C25A H25A 0.9500
C26A C27A 1.383(5)
C26A H26A 0.9500
C27A N28A 1.341(4)
C27A H27A 0.9500
C29A C34A 1.386(5)
C29A C30A 1.391(5)
C30A C31A 1.388(5)
C30A H30A 0.9500
C31A C32A 1.383(5)
C31A H31A 0.9500
C32A C33A 1.386(5)
C32A C35A 1.469(4)
C33A C34A 1.387(5)
C33A H33A 0.9500
C34A H34A 0.9500
C35A N43A 1.311(5)
C35A N36A 1.359(4)
N36A C37A 1.369(4)
N36A H36A 0.8800
C37A C38A 1.3900
C37A C42A 1.3900
C38A C39A 1.3900
C38A H38A 0.9500
C39A C40A 1.3900
C39A H39A 0.9500
C40A C41A 1.3900
C40A H40A 0.9500
C41A C42A 1.3900
C41A H41A 0.9500
C42A N43A 1.372(3)
N51A C52A 1.353(4)
N51A C56A 1.363(4)
C52A C53A 1.373(5)
C52A H52A 0.9500
C53A C54A 1.387(5)
C53A H53A 0.9500
C54A C55A 1.381(5)
C54A H54A 0.9500
C55A C56A 1.386(4)
C55A H55A 0.9500
C56A C57A 1.477(4)
C57A N62A 1.353(4)
C57A C58A 1.380(4)
C58A C59A 1.404(4)
C58A H58A 0.9500
C59A C60A 1.402(4)
C59A C69A 1.477(4)
C60A C61A 1.380(4)
C60A H60A 0.9500
C61A N62A 1.356(4)
C61A C63A 1.461(4)
C63A N68A 1.370(4)
C63A C64A 1.383(4)
C64A C65A 1.388(4)
C64A H64A 0.9500
C65A C66A 1.390(5)
C65A H65A 0.9500
C66A C67A 1.369(5)
C66A H66A 0.9500
C67A N68A 1.347(4)
C67A H67A 0.9500
C69A C74A 1.395(4)
C69A C70A 1.397(4)
C70A C71A 1.376(4)
C70A H70A 0.9500
C71A C72A 1.398(5)
C71A H71A 0.9500
C72A C73A 1.388(4)
C72A C75A 1.469(4)
C73A C74A 1.390(4)
C73A H73A 0.9500
C74A H74A 0.9500
C75A N83A 1.326(4)
C75A N76A 1.349(4)
N76A C77A 1.377(4)
N76A H76A 0.8800
C77A C82A 1.383(5)
C77A C78A 1.404(5)
C78A C79A 1.385(5)
C78A H78A 0.9500
C79A C80A 1.391(6)
C79A H79A 0.9500
C80A C81A 1.378(5)
C80A H80A 0.9500
C81A C82A 1.404(5)
C81A H81A 0.9500
C82A N83A 1.391(4)
Fe2 N22B 1.872(3)
Fe2 N62B 1.878(3)
Fe2 N68B 1.969(3)
Fe2 N51B 1.973(3)
Fe2 N28B 1.978(3)
Fe2 N11B 1.982(3)
N11B C12B 1.344(4)
N11B C16B 1.358(4)
C12B C13B 1.380(5)
C12B H12B 0.9500
C13B C14B 1.384(5)
C13B H13B 0.9500
C14B C15B 1.387(5)
C14B H14B 0.9500
C15B C16B 1.383(5)
C15B H15B 0.9500
C16B C17B 1.469(5)
C17B N22B 1.360(4)
C17B C18B 1.378(5)
C18B C19B 1.402(5)
C18B H18B 0.9500
C19B C20B 1.401(5)
C19B C29B 1.480(5)
C20B C21B 1.380(5)
C20B H20B 0.9500
C21B N22B 1.361(4)
C21B C23B 1.472(5)
C23B N28B 1.369(4)
C23B C24B 1.382(5)
C24B C25B 1.385(5)
C24B H24B 0.9500
C25B C26B 1.379(5)
C25B H25B 0.9500
C26B C27B 1.383(5)
C26B H26B 0.9500
C27B N28B 1.346(4)
C27B H27B 0.9500
C29B C34B 1.377(6)
C29B C30B 1.391(6)
C30B C31B 1.373(6)
C30B H30B 0.9500
C31B C32B 1.369(7)
C31B H31B 0.9500
C32B C33B 1.382(5)
C32B C35B 1.465(5)
C33B C34B 1.386(5)
C33B H33B 0.9500
C34B H34B 0.9500
C35B N43B 1.325(5)
C35B N36B 1.345(5)
N36B C37B 1.381(5)
N36B H36B 0.8800
C37B C38B 1.381(6)
C37B C42B 1.394(5)
C38B C39B 1.387(5)
C38B H38B 0.9500
C39B C40B 1.383(6)
C39B H39B 0.9500
C40B C41B 1.386(6)
C40B H40B 0.9500
C41B C42B 1.402(5)
C41B H41B 0.9500
C42B N43B 1.392(5)
N51B C52B 1.345(4)
N51B C56B 1.366(4)
C52B C53B 1.370(5)
C52B H52B 0.9500
C53B C54B 1.393(5)
C53B H53B 0.9500
C54B C55B 1.382(5)
C54B H54B 0.9500
C55B C56B 1.382(5)
C55B H55B 0.9500
C56B C57B 1.471(5)
C57B N62B 1.352(4)
C57B C58B 1.383(4)
C58B C59B 1.405(5)
C58B H58B 0.9500
C59B C60B 1.406(4)
C59B C69B 1.483(4)
C60B C61B 1.382(5)
C60B H60B 0.9500
C61B N62B 1.349(4)
C61B C63B 1.471(4)
C63B N68B 1.367(4)
C63B C64B 1.383(5)
C64B C65B 1.393(5)
C64B H64B 0.9500
C65B C66B 1.381(6)
C65B H65B 0.9500
C66B C67B 1.382(6)
C66B H66B 0.9500
C67B N68B 1.345(4)
C67B H67B 0.9500
C69B C70B 1.399(4)
C69B C74B 1.403(5)
C70B C71B 1.385(5)
C70B H70B 0.9500
C71B C72B 1.401(5)
C71B H71B 0.9500
C72B C73B 1.393(5)
C72B C75B 1.466(5)
C73B C74B 1.379(5)
C73B H73B 0.9500
C74B H74B 0.9500
C75B N83B 1.318(4)
C75B N76B 1.359(4)
N83B C82B 1.390(4)
C82B C81B 1.393(5)
C82B C77B 1.394(5)
C81B C80B 1.378(5)
C81B H81B 0.9500
C80B C79B 1.393(6)
C80B H80B 0.9500
C79B C78B 1.377(6)
C79B H79B 0.9500
C78B C77B 1.398(5)
C78B H78B 0.9500
C77B N76B 1.363(5)
N76B H76B 0.8800
C91C C92C 1.367(5)
C91C C96C 1.371(5)
C91C H91C 0.9500
C92C C93C 1.421(6)
C92C N91C 1.449(5)
C93C O97C 1.289(12)
C93C C94C 1.389(6)
C93C H93C 0.9500
C94C C95C 1.405(5)
C94C N92C 1.462(5)
C95C O98C 1.209(5)
C95C C96C 1.439(5)
C95C H95C 0.9500
C96C N93C 1.441(5)
N92C O94C 1.139(5)
N92C O99C 1.288(8)
N92C O93C 1.322(7)
O93C O99C 1.517(10)
N91C O92C 1.214(5)
N91C O91C 1.225(5)
N93C O95C 1.215(4)
N93C O96C 1.231(4)
C91B O98B 1.275(14)
C91B C92B 1.367(5)
C91B C96B 1.404(5)
C91B H91B 0.9500
C96B C95B 1.380(5)
C96B N93B 1.436(4)
C95B C94B 1.367(5)
C95B H95B 0.9500
C94B C93B 1.447(5)
C94B N92B 1.450(5)
C93B O97B 1.237(5)
C93B C92B 1.438(5)
C93B H93B 0.9500
C92B N91B 1.460(4)
N93B O95B 1.229(4)
N93B O96B 1.234(4)
N91B O91Q 1.187(17)
N91B O92B 1.224(5)
N91B O91B 1.235(5)
N91B O92Q 1.268(16)
N92B O93B 1.199(5)
N92B O94B 1.231(5)
C91A C92A 1.358(6)
C91A C96A 1.383(5)
C91A H91A 0.9500
C96A C95A 1.382(5)
C96A N95A 1.436(5)
C95A C94A 1.373(5)
C95A H95A 0.9500
C94A N92A 1.448(5)
C94A C93A 1.465(6)
C93A O97A 1.243(5)
C93A C92A 1.452(6)
C92A N91A 1.461(6)
N95A O95A 1.219(4)
N95A O96A 1.224(4)
N92A O94A 1.165(6)
N92A O93A 1.182(5)
N91A O91A 1.226(6)
N91A O92A 1.243(6)
C91D C96D 1.364(5)
C91D C92D 1.392(5)
C91D H91D 0.9500
C92D C93D 1.372(6)
C92D N91D 1.419(5)
C93D C94D 1.395(8)
C93D O97D 1.593(11)
C93D H93D 0.9500
C94D C95D 1.423(8)
C94D N92D 1.451(8)
C95D O98D 1.369(7)
C95D C96D 1.400(6)
C95D H95D 0.9500
C96D N93D 1.445(5)
N91D O91D 1.209(5)
N91D O92D 1.236(5)
O93D N92D 1.179(7)
N92D O94D 1.273(9)
N93D O96D 1.172(5)
N93D O95D 1.192(4)
O91E C92E 1.231(5)
N93E C92E 1.312(5)
N93E C95E 1.434(5)
N93E C94E 1.447(6)
C92E H92E 0.9500
C94E H94A 0.9800
C94E H94B 0.9800
C94E H94C 0.9800
C95E H95E 0.9800
C95E H95F 0.9800
C95E H95G 0.9800
O1W H1W1 0.8699
O1W H1W2 0.8699
O2W H2W1 0.8699
O2W H2W2 0.8702
O3W H3WA 0.8698
O3W H3WB 0.8698
O4W H4W1 0.8702
O4W H4W2 0.8705

loop_
_geom_hbond_atom_site_label_D
_geom_hbond_atom_site_label_H
_geom_hbond_atom_site_label_A
_geom_hbond_distance_DH
_geom_hbond_distance_HA
_geom_hbond_distance_DA
_geom_hbond_angle_DHA
_geom_hbond_site_symmetry_A
N36A H36A O92D 0.88 2.03 2.901(5) 171.1 2_756
N76A H76A O2W 0.88 1.92 2.768(4) 160.7 .
N36B H36B O3W 0.88 1.96 2.736(5) 146.8 .
N76B H76B O1W 0.88 2.01 2.889(6) 176.3 .
N76B H76B O4W 0.88 1.99 2.766(9) 145.6 .
O2W H2W1 O91E 0.87 1.93 2.792(4) 168.3 2_767
O2W H2W2 O92C 0.87 2.26 2.998(5) 143.2 2_667

loop_
_geom_torsion_atom_site_label_1
_geom_torsion_atom_site_label_2
_geom_torsion_atom_site_label_3
_geom_torsion_atom_site_label_4
_geom_torsion
C16A N11A C12A C13A -0.7(5)
Fe1 N11A C12A C13A 179.4(3)
N11A C12A C13A C14A 0.9(6)
C12A C13A C14A C15A -0.3(6)
C13A C14A C15A C16A -0.4(6)
C12A N11A C16A C15A -0.1(5)
Fe1 N11A C16A C15A 179.8(3)
C12A N11A C16A C17A 179.0(3)
Fe1 N11A C16A C17A -1.1(4)
C14A C15A C16A N11A 0.6(6)
C14A C15A C16A C17A -178.4(4)
N11A C16A C17A N22A 1.0(4)
C15A C16A C17A N22A -180.0(3)
N11A C16A C17A C18A -177.1(3)
C15A C16A C17A C18A 1.9(6)
N22A C17A C18A C19A -2.4(5)
C16A C17A C18A C19A 175.5(3)
C17A C18A C19A C20A 1.5(5)
C17A C18A C19A C29A -177.8(3)
C18A C19A C20A C21A 0.5(5)
C29A C19A C20A C21A 179.8(3)
C19A C20A C21A N22A -1.7(5)
C19A C20A C21A C23A -179.6(3)
C18A C17A N22A C21A 1.2(5)
C16A C17A N22A C21A -177.0(3)
C18A C17A N22A Fe1 177.8(2)
C16A C17A N22A Fe1 -0.5(4)
C20A C21A N22A C17A 0.9(4)
C23A C21A N22A C17A 179.0(3)
C20A C21A N22A Fe1 -175.7(2)
C23A C21A N22A Fe1 2.4(3)
N51A Fe1 N22A C17A -91.0(2)
N68A Fe1 N22A C17A 89.1(2)
N11A Fe1 N22A C17A -0.1(2)
N28A Fe1 N22A C17A -178.6(3)
N51A Fe1 N22A C21A 85.5(2)
N68A Fe1 N22A C21A -94.4(2)
N11A Fe1 N22A C21A 176.5(2)
N28A Fe1 N22A C21A -2.0(2)
N22A C21A C23A N28A -1.4(4)
C20A C21A C23A N28A 176.6(3)
N22A C21A C23A C24A 179.5(3)
C20A C21A C23A C24A -2.5(5)
N28A C23A C24A C25A -0.2(5)
C21A C23A C24A C25A 178.9(3)
C23A C24A C25A C26A -0.9(5)
C24A C25A C26A C27A 0.8(5)
C25A C26A C27A N28A 0.4(5)
C26A C27A N28A C23A -1.5(5)
C26A C27A N28A Fe1 -178.8(2)
C24A C23A N28A C27A 1.4(4)
C21A C23A N28A C27A -177.8(3)
C24A C23A N28A Fe1 179.1(2)
C21A C23A N28A Fe1 -0.1(3)
C18A C19A C29A C34A 12.1(5)
C20A C19A C29A C34A -167.2(3)
C18A C19A C29A C30A -167.9(3)
C20A C19A C29A C30A 12.8(5)
C34A C29A C30A C31A 2.7(6)
C19A C29A C30A C31A -177.4(4)
C29A C30A C31A C32A 0.2(6)
C30A C31A C32A C33A -3.2(6)
C30A C31A C32A C35A 177.2(4)
C31A C32A C33A C34A 3.4(6)
C35A C32A C33A C34A -177.0(3)
C30A C29A C34A C33A -2.5(6)
C19A C29A C34A C33A 177.5(3)
C32A C33A C34A C29A -0.5(6)
C31A C32A C35A N43A 175.9(4)
C33A C32A C35A N43A -3.7(5)
C31A C32A C35A N36A -3.9(5)
C33A C32A C35A N36A 176.5(3)
N43A C35A N36A C37A 0.0(4)
C32A C35A N36A C37A 179.8(3)
C35A N36A C37A C38A -178.3(2)
C35A N36A C37A C42A 0.8(3)
N36A C37A C38A C39A 179.0(3)
C42A C37A C38A C39A 0.0
C37A C38A C39A C40A 0.0
C38A C39A C40A C41A 0.0
C39A C40A C41A C42A 0.0
C40A C41A C42A N43A -177.4(3)
C40A C41A C42A C37A 0.0
N36A C37A C42A N43A -1.3(2)
C38A C37A C42A N43A 177.9(2)
N36A C37A C42A C41A -179.2(2)
C38A C37A C42A C41A 0.0
N36A C35A N43A C42A -0.8(4)
C32A C35A N43A C42A 179.4(3)
C41A C42A N43A C35A 178.9(2)
C37A C42A N43A C35A 1.3(3)
C56A N51A C52A C53A -0.7(5)
Fe1 N51A C52A C53A -179.6(2)
N51A C52A C53A C54A 0.3(5)
C52A C53A C54A C55A 0.2(5)
C53A C54A C55A C56A -0.2(5)
C52A N51A C56A C55A 0.7(5)
Fe1 N51A C56A C55A 179.7(2)
C52A N51A C56A C57A 179.9(3)
Fe1 N51A C56A C57A -1.0(3)
C54A C55A C56A N51A -0.3(5)
C54A C55A C56A C57A -179.4(3)
N51A C56A C57A N62A -2.9(4)
C55A C56A C57A N62A 176.3(3)
N51A C56A C57A C58A 175.9(3)
C55A C56A C57A C58A -4.9(5)
N62A C57A C58A C59A -1.4(5)
C56A C57A C58A C59A 180.0(3)
C57A C58A C59A C60A 0.1(4)
C57A C58A C59A C69A -179.8(3)
C58A C59A C60A C61A 0.7(4)
C69A C59A C60A C61A -179.5(3)
C59A C60A C61A N62A -0.2(5)
C59A C60A C61A C63A 176.2(3)
C58A C57A N62A C61A 1.8(4)
C56A C57A N62A C61A -179.3(3)
C58A C57A N62A Fe1 -172.9(2)
C56A C57A N62A Fe1 6.0(3)
C60A C61A N62A C57A -1.0(4)
C63A C61A N62A C57A -178.0(3)
C60A C61A N62A Fe1 173.7(2)
C63A C61A N62A Fe1 -3.2(3)
N51A Fe1 N62A C57A -5.3(2)
N68A Fe1 N62A C57A 175.1(2)
N11A Fe1 N62A C57A -95.9(2)
N28A Fe1 N62A C57A 82.3(2)
N51A Fe1 N62A C61A 180.0(2)
N68A Fe1 N62A C61A 0.3(2)
N11A Fe1 N62A C61A 89.4(2)
N28A Fe1 N62A C61A -92.4(2)
N62A C61A C63A N68A 5.4(4)
C60A C61A C63A N68A -171.3(3)
N62A C61A C63A C64A -174.5(3)
C60A C61A C63A C64A 8.8(5)
N68A C63A C64A C65A 2.2(5)
C61A C63A C64A C65A -177.8(3)
C63A C64A C65A C66A -0.4(5)
C64A C65A C66A C67A -1.1(5)
C65A C66A C67A N68A 0.8(5)
C66A C67A N68A C63A 0.9(4)
C66A C67A N68A Fe1 -175.8(2)
C64A C63A N68A C67A -2.5(4)
C61A C63A N68A C67A 177.6(3)
C64A C63A N68A Fe1 174.6(2)
C61A C63A N68A Fe1 -5.3(3)
C60A C59A C69A C74A 157.4(3)
C58A C59A C69A C74A -22.8(5)
C60A C59A C69A C70A -23.3(5)
C58A C59A C69A C70A 156.6(3)
C74A C69A C70A C71A 0.8(5)
C59A C69A C70A C71A -178.6(3)
C69A C70A C71A C72A 0.9(5)
C70A C71A C72A C73A -1.8(5)
C70A C71A C72A C75A 176.3(3)
C71A C72A C73A C74A 1.0(5)
C75A C72A C73A C74A -177.1(3)
C72A C73A C74A C69A 0.7(5)
C70A C69A C74A C73A -1.6(5)
C59A C69A C74A C73A 177.8(3)
C73A C72A C75A N83A -2.1(5)
C71A C72A C75A N83A 179.8(3)
C73A C72A C75A N76A 175.4(3)
C71A C72A C75A N76A -2.7(5)
N83A C75A N76A C77A 0.9(4)
C72A C75A N76A C77A -176.9(3)
C75A N76A C77A C82A -0.3(4)
C75A N76A C77A C78A 178.3(4)
N76A C77A C78A C79A -177.3(3)
C82A C77A C78A C79A 1.1(5)
C77A C78A C79A C80A -0.1(5)
C78A C79A C80A C81A -1.0(6)
C79A C80A C81A C82A 1.1(5)
N76A C77A C82A N83A -0.3(4)
C78A C77A C82A N83A -179.1(3)
N76A C77A C82A C81A 177.7(3)
C78A C77A C82A C81A -1.0(5)
C80A C81A C82A C77A -0.1(5)
C80A C81A C82A N83A 177.5(3)
N76A C75A N83A C82A -1.1(4)
C72A C75A N83A C82A 176.7(3)
C77A C82A N83A C75A 0.8(4)
C81A C82A N83A C75A -176.9(4)
C16B N11B C12B C13B -0.7(5)
Fe2 N11B C12B C13B 179.7(3)
N11B C12B C13B C14B -0.5(5)
C12B C13B C14B C15B 1.4(5)
C13B C14B C15B C16B -1.2(5)
C12B N11B C16B C15B 0.9(5)
Fe2 N11B C16B C15B -179.4(3)
C12B N11B C16B C17B -179.5(3)
Fe2 N11B C16B C17B 0.2(4)
C14B C15B C16B N11B 0.0(5)
C14B C15B C16B C17B -179.5(3)
N11B C16B C17B N22B -1.2(4)
C15B C16B C17B N22B 178.4(3)
N11B C16B C17B C18B 177.7(3)
C15B C16B C17B C18B -2.7(6)
N22B C17B C18B C19B -0.4(6)
C16B C17B C18B C19B -179.2(4)
C17B C18B C19B C20B -0.8(6)
C17B C18B C19B C29B 177.9(4)
C18B C19B C20B C21B 1.1(6)
C29B C19B C20B C21B -177.6(4)
C19B C20B C21B N22B -0.2(6)
C19B C20B C21B C23B 178.4(4)
C18B C17B N22B C21B 1.4(5)
C16B C17B N22B C21B -179.7(3)
C18B C17B N22B Fe2 -177.3(3)
C16B C17B N22B Fe2 1.7(4)
C20B C21B N22B C17B -1.0(5)
C23B C21B N22B C17B -179.8(3)
C20B C21B N22B Fe2 177.6(3)
C23B C21B N22B Fe2 -1.2(4)
N68B Fe2 N22B C17B -92.1(3)
N51B Fe2 N22B C17B 86.5(3)
N28B Fe2 N22B C17B 178.8(3)
N11B Fe2 N22B C17B -1.3(3)
N68B Fe2 N22B C21B 89.3(3)
N51B Fe2 N22B C21B -92.2(3)
N28B Fe2 N22B C21B 0.1(3)
N11B Fe2 N22B C21B -179.9(3)
N22B C21B C23B N28B 2.0(4)
C20B C21B C23B N28B -176.7(4)
N22B C21B C23B C24B -177.9(4)
C20B C21B C23B C24B 3.4(6)
N28B C23B C24B C25B 1.0(6)
C21B C23B C24B C25B -179.0(4)
C23B C24B C25B C26B -0.2(6)
C24B C25B C26B C27B -0.3(6)
C25B C26B C27B N28B 0.0(6)
C26B C27B N28B C23B 0.8(5)
C26B C27B N28B Fe2 -178.4(3)
C24B C23B N28B C27B -1.3(5)
C21B C23B N28B C27B 178.8(3)
C24B C23B N28B Fe2 178.0(3)
C21B C23B N28B Fe2 -2.0(4)
C20B C19B C29B C34B 14.1(6)
C18B C19B C29B C34B -164.5(4)
C20B C19B C29B C30B -165.6(5)
C18B C19B C29B C30B 15.7(7)
C34B C29B C30B C31B 4.0(8)
C19B C29B C30B C31B -176.2(5)
C29B C30B C31B C32B 0.1(9)
C30B C31B C32B C33B -4.5(8)
C30B C31B C32B C35B 175.2(5)
C31B C32B C33B C34B 4.8(6)
C35B C32B C33B C34B -174.9(3)
C30B C29B C34B C33B -3.7(6)
C19B C29B C34B C33B 176.5(4)
C32B C33B C34B C29B -0.6(6)
C31B C32B C35B N43B 12.7(6)
C33B C32B C35B N43B -167.7(4)
C31B C32B C35B N36B -165.2(4)
C33B C32B C35B N36B 14.4(6)
N43B C35B N36B C37B -0.1(4)
C32B C35B N36B C37B 178.0(3)
C35B N36B C37B C38B 179.9(4)
C35B N36B C37B C42B -0.2(4)
N36B C37B C38B C39B 179.8(4)
C42B C37B C38B C39B -0.1(6)
C37B C38B C39B C40B -0.2(6)
C38B C39B C40B C41B -0.4(6)
C39B C40B C41B C42B 1.3(6)
C38B C37B C42B N43B -179.6(4)
N36B C37B C42B N43B 0.5(4)
C38B C37B C42B C41B 1.0(6)
N36B C37B C42B C41B -178.9(3)
C40B C41B C42B N43B 179.2(4)
C40B C41B C42B C37B -1.5(5)
N36B C35B N43B C42B 0.4(4)
C32B C35B N43B C42B -177.7(3)
C37B C42B N43B C35B -0.5(4)
C41B C42B N43B C35B 178.8(4)
C56B N51B C52B C53B 0.2(5)
Fe2 N51B C52B C53B -175.9(2)
N51B C52B C53B C54B -0.3(5)
C52B C53B C54B C55B 0.0(5)
C53B C54B C55B C56B 0.3(5)
C52B N51B C56B C55B 0.1(4)
Fe2 N51B C56B C55B 176.7(2)
C52B N51B C56B C57B -179.7(3)
Fe2 N51B C56B C57B -3.1(3)
C54B C55B C56B N51B -0.3(5)
C54B C55B C56B C57B 179.5(3)
N51B C56B C57B N62B 0.8(4)
C55B C56B C57B N62B -179.0(3)
N51B C56B C57B C58B -179.2(3)
C55B C56B C57B C58B 0.9(5)
N62B C57B C58B C59B -0.5(5)
C56B C57B C58B C59B 179.5(3)
C57B C58B C59B C60B -0.6(5)
C57B C58B C59B C69B -179.9(3)
C58B C59B C60B C61B 1.3(5)
C69B C59B C60B C61B -179.4(3)
C59B C60B C61B N62B -0.9(5)
C59B C60B C61B C63B 175.7(3)
C60B C61B N62B C57B -0.2(5)
C63B C61B N62B C57B -177.3(3)
C60B C61B N62B Fe2 178.6(2)
C63B C61B N62B Fe2 1.5(3)
C58B C57B N62B C61B 1.0(4)
C56B C57B N62B C61B -179.1(3)
C58B C57B N62B Fe2 -177.9(2)
C56B C57B N62B Fe2 2.1(3)
N68B Fe2 N62B C61B -3.5(2)
N51B Fe2 N62B C61B 178.1(2)
N28B Fe2 N62B C61B 85.7(2)
N11B Fe2 N62B C61B -94.3(2)
N68B Fe2 N62B C57B 175.3(2)
N51B Fe2 N62B C57B -3.0(2)
N28B Fe2 N62B C57B -95.4(2)
N11B Fe2 N62B C57B 84.6(2)
N62B C61B C63B N68B 2.6(4)
C60B C61B C63B N68B -174.2(3)
N62B C61B C63B C64B -179.6(3)
C60B C61B C63B C64B 3.6(5)
N68B C63B C64B C65B 2.8(5)
C61B C63B C64B C65B -174.9(3)
C63B C64B C65B C66B -0.9(5)
C64B C65B C66B C67B -1.1(6)
C65B C66B C67B N68B 1.4(6)
C66B C67B N68B C63B 0.4(5)
C66B C67B N68B Fe2 -178.8(3)
C64B C63B N68B C67B -2.5(5)
C61B C63B N68B C67B 175.4(3)
C64B C63B N68B Fe2 176.8(3)
C61B C63B N68B Fe2 -5.3(3)
C58B C59B C69B C70B -26.7(5)
C60B C59B C69B C70B 154.1(3)
C58B C59B C69B C74B 153.2(3)
C60B C59B C69B C74B -26.1(5)
C74B C69B C70B C71B -0.9(5)
C59B C69B C70B C71B 179.0(3)
C69B C70B C71B C72B -0.2(5)
C70B C71B C72B C73B 0.7(5)
C70B C71B C72B C75B -177.0(3)
C71B C72B C73B C74B -0.1(5)
C75B C72B C73B C74B 177.5(3)
C72B C73B C74B C69B -1.0(5)
C70B C69B C74B C73B 1.5(5)
C59B C69B C74B C73B -178.4(3)
C73B C72B C75B N83B -172.6(3)
C71B C72B C75B N83B 5.0(5)
C73B C72B C75B N76B 5.1(5)
C71B C72B C75B N76B -177.3(3)
N76B C75B N83B C82B -0.7(4)
C72B C75B N83B C82B 177.2(3)
C75B N83B C82B C81B -178.1(3)
C75B N83B C82B C77B 0.4(4)
N83B C82B C81B C80B 177.4(3)
C77B C82B C81B C80B -0.9(5)
C82B C81B C80B C79B 1.1(5)
C81B C80B C79B C78B 0.0(6)
C80B C79B C78B C77B -1.2(6)
N83B C82B C77B N76B 0.0(4)
C81B C82B C77B N76B 178.6(3)
N83B C82B C77B C78B -179.0(3)
C81B C82B C77B C78B -0.4(5)
C79B C78B C77B N76B -177.3(4)
C79B C78B C77B C82B 1.4(6)
N83B C75B N76B C77B 0.7(4)
C72B C75B N76B C77B -177.2(3)
C82B C77B N76B C75B -0.4(4)
C78B C77B N76B C75B 178.4(4)
C96C C91C C92C C93C 1.8(6)
C96C C91C C92C N91C -177.6(3)
C91C C92C C93C O97C 169.6(6)
N91C C92C C93C O97C -11.0(8)
C91C C92C C93C C94C -1.2(6)
N91C C92C C93C C94C 178.2(3)
O97C C93C C94C C95C -173.9(5)
C92C C93C C94C C95C -1.0(6)
O97C C93C C94C N92C 6.3(6)
C92C C93C C94C N92C 179.2(3)
C93C C94C C95C O98C 179.0(4)
N92C C94C C95C O98C -1.1(6)
C93C C94C C95C C96C 2.4(5)
N92C C94C C95C C96C -177.8(3)
C92C C91C C96C C95C -0.2(5)
C92C C91C C96C N93C -180.0(3)
O98C C95C C96C C91C -178.1(4)
C94C C95C C96C C91C -1.7(5)
O98C C95C C96C N93C 1.6(6)
C94C C95C C96C N93C 178.0(3)
C93C C94C N92C O94C -99.2(6)
C95C C94C N92C O94C 80.9(6)
C93C C94C N92C O99C 38.2(6)
C95C C94C N92C O99C -141.6(5)
C93C C94C N92C O93C 117.8(5)
C95C C94C N92C O93C -62.0(5)
O94C N92C O93C O99C 105.5(6)
C94C N92C O93C O99C -107.5(5)
O94C N92C O99C O93C -106.5(5)
C94C N92C O99C O93C 111.0(5)
C91C C92C N91C O92C 178.4(4)
C93C C92C N91C O92C -1.0(6)
C91C C92C N91C O91C -1.3(6)
C93C C92C N91C O91C 179.3(4)
C91C C96C N93C O95C -167.5(3)
C95C C96C N93C O95C 12.7(5)
C91C C96C N93C O96C 12.7(5)
C95C C96C N93C O96C -167.0(4)
O98B C91B C96B C95B -179.5(9)
C92B C91B C96B C95B -2.9(5)
O98B C91B C96B N93B 4.1(10)
C92B C91B C96B N93B -179.3(3)
C91B C96B C95B C94B 2.6(5)
N93B C96B C95B C94B 179.0(3)
C96B C95B C94B C93B -0.5(6)
C96B C95B C94B N92B -178.6(3)
C95B C94B C93B O97B -178.0(4)
N92B C94B C93B O97B 0.0(6)
C95B C94B C93B C92B -1.0(5)
N92B C94B C93B C92B 177.0(3)
O98B C91B C92B C93B 178.1(9)
C96B C91B C92B C93B 1.2(5)
O98B C91B C92B N91B -3.7(10)
C96B C91B C92B N91B 179.5(3)
O97B C93B C92B C91B 177.7(4)
C94B C93B C92B C91B 0.6(5)
O97B C93B C92B N91B -0.6(6)
C94B C93B C92B N91B -177.6(3)
C95B C96B N93B O95B -180.0(3)
C91B C96B N93B O95B -3.5(5)
C95B C96B N93B O96B -1.2(5)
C91B C96B N93B O96B 175.3(3)
C91B C92B N91B O91Q 50(2)
C93B C92B N91B O91Q -132(2)
C91B C92B N91B O92B 132.7(4)
C93B C92B N91B O92B -48.9(6)
C91B C92B N91B O91B -42.5(5)
C93B C92B N91B O91B 136.0(4)
C91B C92B N91B O92Q -146.0(14)
C93B C92B N91B O92Q 32.4(14)
C95B C94B N92B O93B -156.7(4)
C93B C94B N92B O93B 25.2(6)
C95B C94B N92B O94B 21.8(6)
C93B C94B N92B O94B -156.3(4)
C92A C91A C96A C95A -1.4(6)
C92A C91A C96A N95A 177.0(3)
C91A C96A C95A C94A -0.6(6)
N95A C96A C95A C94A -179.0(3)
C96A C95A C94A N92A -177.4(3)
C96A C95A C94A C93A 1.3(6)
C95A C94A C93A O97A -177.7(4)
N92A C94A C93A O97A 1.0(6)
C95A C94A C93A C92A 0.0(5)
N92A C94A C93A C92A 178.7(3)
C96A C91A C92A C93A 3.0(6)
C96A C91A C92A N91A -175.5(4)
O97A C93A C92A C91A 175.4(4)
C94A C93A C92A C91A -2.3(6)
O97A C93A C92A N91A -6.1(6)
C94A C93A C92A N91A 176.2(4)
C95A C96A N95A O95A -178.3(3)
C91A C96A N95A O95A 3.3(5)
C95A C96A N95A O96A 1.5(5)
C91A C96A N95A O96A -176.9(4)
C95A C94A N92A O94A 2.0(7)
C93A C94A N92A O94A -176.7(6)
C95A C94A N92A O93A -172.0(4)
C93A C94A N92A O93A 9.2(6)
C91A C92A N91A O91A 138.8(5)
C93A C92A N91A O91A -39.8(6)
C91A C92A N91A O92A -36.9(6)
C93A C92A N91A O92A 144.5(4)
C96D C91D C92D C93D 1.0(6)
C96D C91D C92D N91D -178.4(3)
C91D C92D C93D C94D 0.8(8)
N91D C92D C93D C94D -179.7(6)
C91D C92D C93D O97D -163.7(5)
N91D C92D C93D O97D 15.7(7)
C92D C93D C94D C95D -1.7(12)
O97D C93D C94D C95D 159.4(8)
C92D C93D C94D N92D 167.6(7)
O97D C93D C94D N92D -31.3(13)
C93D C94D C95D O98D 169.9(7)
N92D C94D C95D O98D 0.6(13)
C93D C94D C95D C96D 0.6(12)
N92D C94D C95D C96D -168.6(7)
C92D C91D C96D C95D -2.3(6)
C92D C91D C96D N93D 179.8(3)
O98D C95D C96D C91D -168.7(5)
C94D C95D C96D C91D 1.4(8)
O98D C95D C96D N93D 9.3(8)
C94D C95D C96D N93D 179.3(6)
C93D C92D N91D O91D 16.9(6)
C91D C92D N91D O91D -163.7(4)
C93D C92D N91D O92D -160.3(4)
C91D C92D N91D O92D 19.2(5)
C93D C94D N92D O93D 10.7(15)
C95D C94D N92D O93D -179.0(9)
C93D C94D N92D O94D -154.8(10)
C95D C94D N92D O94D 15.4(15)
C91D C96D N93D O96D 5.6(6)
C95D C96D N93D O96D -172.5(5)
C91D C96D N93D O95D -173.4(4)
C95D C96D N93D O95D 8.5(6)
C95E N93E C92E O91E -2.3(7)
C94E N93E C92E O91E -178.9(4)

loop_
_smtbx_masks_void_nr
_smtbx_masks_void_average_x
_smtbx_masks_void_average_y
_smtbx_masks_void_average_z
_smtbx_masks_void_volume
_smtbx_masks_void_count_electrons
_smtbx_masks_void_content
1 0.500 0.500 0.500 874.2 314.9 '4 H2O, C6 H2 N3 O7'
